data_7244020
loop_
_publ_author_name
'Sun, Chenxi'
'Ying, Jun'
'Zhang, Yanping'
'Jin, Liang'
'Tian, Aixiang'
'Wang, Xiuli'

_publ_section_title
;
 A series of POM-based compounds by tuning coordination groups and spacers
 of ligands: electrocatalytic, capacitive and photoelectrocatalytic
 properties
;
_journal_issue 3
_journal_name_full CrystEngComm
_journal_page_first 587
_journal_page_last 600
_journal_paper_doi 10.1039/D1CE01419F
_journal_volume 24
_journal_year 2022
_chemical_formula_moiety '2(O40 Si W12), C52 H82 Cu N24 O40 Si W12, 8(H2 O)'
_chemical_formula_sum 'C52 H98 Cu N24 O128 Si3 W36'
_chemical_formula_weight 9873.95
_space_group_crystal_system triclinic
_space_group_IT_number 2
_space_group_name_Hall '-P 1'
_space_group_name_H-M_alt 'P -1'
_atom_sites_solution_hydrogens mixed
_atom_sites_solution_primary dual
_audit_block_doi 10.5517/ccdc.csd.cc27sxml
_audit_creation_date 2021-11-27
_audit_creation_method
;
Olex2 1.3
(compiled 2020.06.28 svn.raecde09e for OlexSys, GUI svn.r6132)
;
_audit_update_record
;
2021-11-30 deposited with the CCDC.	2021-12-08 downloaded from the CCDC.
;
_cell_angle_alpha 71.143(4)
_cell_angle_beta 87.189(4)
_cell_angle_gamma 84.839(4)
_cell_formula_units_Z 1
_cell_length_a 14.767(3)
_cell_length_b 16.296(3)
_cell_length_c 18.365(3)
_cell_measurement_reflns_used 2069
_cell_measurement_temperature 296.15
_cell_measurement_theta_max 24.361
_cell_measurement_theta_min 2.530
_cell_volume 4164.3(13)
_computing_cell_refinement 'SAINT V8.38A (Bruker, 2018)'
_computing_data_reduction 'SAINT V8.38A (Bruker, 2018)'
_computing_molecular_graphics 'Olex2 1.3 (Dolomanov et al., 2009)'
_computing_publication_material 'Olex2 1.3 (Dolomanov et al., 2009)'
_computing_structure_refinement 'SHELXL 2018/3 (Sheldrick, 2015)'
_computing_structure_solution 'SHELXT  (Sheldrick, 2015)'
_diffrn_ambient_temperature 296.15
_diffrn_measured_fraction_theta_full 0.961
_diffrn_measured_fraction_theta_max 0.937
_diffrn_measurement_device_type CCD
_diffrn_radiation_type MoK\a
_diffrn_radiation_wavelength 0.71073
_diffrn_reflns_av_R_equivalents 0.0635
_diffrn_reflns_av_unetI/netI 0.1500
_diffrn_reflns_Laue_measured_fraction_full 0.961
_diffrn_reflns_Laue_measured_fraction_max 0.937
_diffrn_reflns_limit_h_max 15
_diffrn_reflns_limit_h_min -19
_diffrn_reflns_limit_k_max 20
_diffrn_reflns_limit_k_min -20
_diffrn_reflns_limit_l_max 21
_diffrn_reflns_limit_l_min -23
_diffrn_reflns_number 23558
_diffrn_reflns_point_group_measured_fraction_full 0.961
_diffrn_reflns_point_group_measured_fraction_max 0.937
_diffrn_reflns_theta_full 25.242
_diffrn_reflns_theta_max 27.373
_diffrn_reflns_theta_min 1.795
_diffrn_source_current 30.0
_diffrn_source_power 1.2
_diffrn_source_voltage 40.0
_exptl_absorpt_coefficient_mu 24.997
_exptl_absorpt_correction_T_max 0.0289
_exptl_absorpt_correction_T_min 0.0069
_exptl_absorpt_correction_type multi-scan
_exptl_absorpt_process_details
;
SADABS-2016/2 (Bruker,2016/2) was used for absorption correction.
wR2(int) was 0.1312 before and 0.0570 after correction.
The Ratio of minimum to maximum transmission is 0.2388.
The \l/2 correction factor is Not present.
;
_exptl_crystal_colour colourless
_exptl_crystal_colour_primary colourless
_exptl_crystal_density_diffrn 3.937
_exptl_crystal_description block
_exptl_crystal_F_000 4337
_refine_diff_density_max 3.424
_refine_diff_density_min -2.894
_refine_diff_density_rms 0.539
_refine_ls_extinction_method none
_refine_ls_goodness_of_fit_ref 0.999
_refine_ls_hydrogen_treatment constr
_refine_ls_matrix_type full
_refine_ls_number_parameters 1246
_refine_ls_number_reflns 17696
_refine_ls_number_restraints 519
_refine_ls_restrained_S_all 0.985
_refine_ls_R_factor_all 0.1609
_refine_ls_R_factor_gt 0.0798
_refine_ls_shift/su_max 0.005
_refine_ls_shift/su_mean 0.000
_refine_ls_structure_factor_coef Fsqd
_refine_ls_weighting_details 'w=1/[\s^2^(Fo^2^)+(0.1060P)^2^] where P=(Fo^2^+2Fc^2^)/3'
_refine_ls_weighting_scheme calc
_refine_ls_wR_factor_gt 0.1859
_refine_ls_wR_factor_ref 0.2351
_reflns_Friedel_coverage 0.000
_reflns_number_gt 9153
_reflns_number_total 17696
_reflns_threshold_expression 'I > 2\s(I)'
_cod_data_source_file d1ce01419f2.cif
_cod_data_source_block 11221_0m
_cod_depositor_comments 'Adding full bibliography for 7244020--7244026.cif.'
_cod_original_cell_volume 4164.5(13)
_cod_database_code 7244020
_shelx_shelxl_version_number 2018/3
_shelx_space_group_comment
;
The symmetry employed for this shelxl refinement is uniquely defined
by the following loop, which should always be used as a source of
symmetry information in preference to the above space-group names.
They are only intended as comments.
;
_olex2_refinement_description
;
1. Fixed Uiso
 At 1.2 times of:
  All C(H) groups, All C(H,H) groups, All N(H) groups, All N(H,H) groups
 At 1.5 times of:
  All O(H,H) groups
2. Uiso/Uaniso restraints and constraints
Uanis(O2) \\sim Ueq, Uanis(O63) \\sim Ueq, Uanis(O68) \\sim Ueq, Uanis(O31)
\\sim Ueq, Uanis(O65) \\sim Ueq, Uanis(O33) \\sim Ueq: with sigma of 0.01 and
sigma for terminal atoms of 0.02
Uanis(O59) \\sim Ueq, Uanis(O15) \\sim Ueq, Uanis(O27) \\sim Ueq, Uanis(O29)
\\sim Ueq: with sigma of 0.005 and sigma for terminal atoms of 0.01
Uanis(C20) \\sim Ueq, Uanis(C15) \\sim Ueq: with sigma of 0.01 and sigma for
terminal atoms of 0.02
Uanis(O11) \\sim Ueq, Uanis(O55) \\sim Ueq: with sigma of 0.001 and sigma for
terminal atoms of 0.002
Uanis(O25) \\sim Ueq, Uanis(O25A) \\sim Ueq, Uanis(O51) \\sim Ueq, Uanis(O51A)
\\sim Ueq, Uanis(O5) \\sim Ueq, Uanis(O5A) \\sim Ueq, Uanis(O67) \\sim Ueq,
Uanis(O67A) \\sim Ueq, Uanis(O13A) \\sim Ueq, Uanis(O13) \\sim Ueq, Uanis(O3)
\\sim Ueq, Uanis(O3A) \\sim Ueq, Uanis(O19A) \\sim Ueq, Uanis(O19) \\sim Ueq,
Uanis(O11A) \\sim Ueq, Uanis(O11) \\sim Ueq, Uanis(O43) \\sim Ueq, Uanis(O43A)
\\sim Ueq: with sigma of 0.005 and sigma for terminal atoms of 0.01
Uanis(O55A) \\sim Ueq: with sigma of 0.005 and sigma for terminal atoms of 0.01
Uanis(O49) \\sim Ueq, Uanis(O49A) \\sim Ueq: with sigma of 0.005 and sigma for
terminal atoms of 0.01
Uanis(O45) \\sim Ueq, Uanis(O45A) \\sim Ueq: with sigma of 0.005 and sigma for
terminal atoms of 0.01
3. Rigid body (RIGU) restrains
 C1, C2, C3, C4, C5, C6, C7, C8, C9, C10, C11, C12, C13, C14, C15, C16, C17,
 C18, C19, C20, C21, C22, C23, C24, C25, C26, N1, N2, N3, N4, N5, N6, N7, N8,
 N9, N10, N11, N12, Cu1
 with sigma for 1-2 distances of 0.004 and sigma for 1-3 distances of 0.004
4. Others
 Fixed Sof: O3(0.5) O3A(0.5) O5(0.5) O5A(0.5) O11(0.5) O11A(0.5) O13(0.5)
 O13A(0.5) O15(0.5) O19(0.5) O19A(0.5) O25(0.5) O25A(0.5) O27(0.5) O29(0.5)
 O43(0.5) O43A(0.5) O45(0.5) O45A(0.5) O49(0.5) O49A(0.5) O51(0.5) O51A(0.5)
 O55(0.5) O55A(0.5) O59(0.5) O67(0.5) O67A(0.5) O2(0.5) H2B(0.5) H2C(0.5)
 O33(0.5) H33A(0.5) H33B(0.5) O65(0.5) H65A(0.5) H65B(0.5) O68(0.5) H68A(0.5)
 H68B(0.5)
5.a Riding coordinates:
 O2(H2B,H2C), O31(H31A,H31B), O33(H33A,H33B), O63(H63A,H63B), O65(H65A,H65B),
 O68(H68A,H68B)
5.b Ternary CH refined with riding coordinates:
 N3(H3)
5.c Secondary CH2 refined with riding coordinates:
 N5(H5A,H5B), N9(H9A,H9B), C3(H3A,H3B), C4(H4A,H4B), C5(H5C,H5D), C7(H7A,H7B),
 C11(H11A,H11B), C13(H13A,H13B), C17(H17A,H17B), C19(H19A,H19B), C21(H21A,H21B),
  C22(H22A,H22B), C23(H23A,H23B), C26(H26A,H26B)
5.d Aromatic/amide H refined with riding coordinates:
 N2(H2), N11(H11), C1(H1), C2(H2A), C6(H6), C9(H9), C10(H10), C12(H12),
 C15(H15), C18(H18), C20(H20), C25(H25)
;
_olex2_submission_special_instructions 'No special instructions were received'

loop_
_space_group_symop_operation_xyz
'x, y, z'
'-x, -y, -z'

loop_
_atom_site_label
_atom_site_type_symbol
_atom_site_fract_x
_atom_site_fract_y
_atom_site_fract_z
_atom_site_U_iso_or_equiv
_atom_site_adp_type
_atom_site_occupancy
_atom_site_site_symmetry_order
_atom_site_calc_flag
_atom_site_refinement_flags_posn
_atom_site_refinement_flags_adp
_atom_site_refinement_flags_occupancy
_atom_site_disorder_assembly
_atom_site_disorder_group
W1 W 0.12946(9) 0.26077(10) 0.20182(9) 0.0445(4) Uani 1 1 d . . . . .
W4 W 0.22346(10) 0.07335(10) 0.03600(8) 0.0447(4) Uani 1 1 d . . . . .
W5 W 0.30631(9) 0.40396(9) 0.09950(8) 0.0417(3) Uani 1 1 d . . . . .
W6 W 0.18177(10) 0.28953(11) -0.00393(8) 0.0460(4) Uani 1 1 d . . . . .
W8 W 0.50575(9) 0.31825(9) 0.05023(7) 0.0370(3) Uani 1 1 d . . . . .
W9 W 0.38159(9) 0.20788(10) -0.05656(8) 0.0419(3) Uani 1 1 d . . . . .
W10 W 0.49722(9) 0.05570(9) 0.27948(8) 0.0399(3) Uani 1 1 d . . . . .
W11 W 0.16519(9) 0.04420(10) 0.24059(8) 0.0436(4) Uani 1 1 d . . . . .
W12 W 0.45308(9) 0.29308(10) 0.23660(8) 0.0394(3) Uani 1 1 d . . . . .
W14 W 0.27673(9) 0.14670(10) 0.33696(8) 0.0423(4) Uani 1 1 d . . . . .
W16 W 0.54388(9) 0.08006(10) 0.09275(8) 0.0409(3) Uani 1 1 d . . . . .
W18 W 0.38566(9) -0.05135(10) 0.18763(9) 0.0427(3) Uani 1 1 d . . . . .
Si1 Si 0.3372(5) 0.1765(5) 0.1415(4) 0.0253(17) Uani 1 1 d . . . . .
O1 O 0.2748(14) -0.0243(14) 0.2382(11) 0.036(5) Uani 1 1 d . . . . .
O4 O 0.3030(14) 0.1173(14) -0.0511(13) 0.041(5) Uani 1 1 d . . . . .
O6 O 0.2035(14) 0.055(2) 0.3342(13) 0.059(8) Uani 1 1 d . . . . .
O8 O 0.1727(15) 0.2292(14) 0.3050(12) 0.040(5) Uani 1 1 d . . . . .
O10 O 0.5816(14) 0.0526(15) 0.1996(12) 0.040(5) Uani 1 1 d . . . . .
O12 O 0.5098(15) 0.3275(14) 0.2988(12) 0.040(5) Uani 1 1 d . . . . .
O14 O 0.2512(14) 0.3680(14) 0.0241(12) 0.041(6) Uani 1 1 d . . . . .
O16 O 0.4396(16) 0.2887(15) -0.0215(11) 0.044(6) Uani 1 1 d . . . . .
O17 O 0.6458(17) 0.0588(18) 0.0514(15) 0.057(7) Uani 1 1 d . . . . .
O18 O 0.5378(14) 0.3250(16) 0.1467(13) 0.044(6) Uani 1 1 d . . . . .
O20 O 0.2166(15) 0.3475(14) 0.1679(12) 0.042(5) Uani 1 1 d . . . . .
O21 O 0.0305(15) 0.3223(18) 0.2055(14) 0.057(7) Uani 1 1 d . . . . .
O22 O 0.1645(15) 0.0095(17) 0.0029(15) 0.057(7) Uani 1 1 d . . . . .
O23 O 0.3831(15) 0.2677(15) 0.1358(12) 0.041(6) Uani 1 1 d . . . . .
O24 O 0.3797(14) 0.3954(12) 0.1886(11) 0.033(5) Uani 1 1 d . . . . .
O26 O 0.1492(15) 0.1826(16) -0.0088(13) 0.048(6) Uani 1 1 d . . . . .
O28 O 0.1264(13) 0.2682(13) 0.0947(13) 0.038(5) Uani 1 1 d . . . . .
O30 O 0.4550(15) -0.0513(15) 0.2708(11) 0.044(6) Uani 1 1 d . . . . .
O32 O 0.3525(12) 0.2400(13) 0.2965(13) 0.040(6) Uani 1 1 d . . . . .
O34 O 0.3837(12) 0.0727(13) 0.3274(11) 0.034(5) Uani 1 1 d . . . . .
O36 O 0.5539(15) 0.2028(13) 0.0824(11) 0.038(5) Uani 1 1 d . . . . .
O37 O 0.4139(13) 0.0952(13) 0.1660(12) 0.037(5) Uani 1 1 d . . . . .
O38 O 0.5946(17) 0.3660(18) -0.0054(14) 0.058(7) Uani 1 1 d . . . . .
O39 O 0.1043(16) 0.362(2) -0.0608(14) 0.065(8) Uani 1 1 d . . . . .
O40 O 0.2742(17) 0.2866(16) -0.0796(13) 0.052(7) Uani 1 1 d . . . . .
O41 O 0.4284(19) 0.2273(19) -0.1465(15) 0.063(8) Uani 1 1 d . . . . .
O42 O 0.0896(18) -0.0323(19) 0.2753(16) 0.066(8) Uani 1 1 d . . . . .
O44 O 0.2962(13) 0.1874(14) 0.0587(11) 0.042(6) Uani 1 1 d . . . . .
O46 O 0.2740(16) 0.1301(18) 0.4346(13) 0.055(7) Uani 1 1 d . . . . .
O47 O 0.2570(13) 0.1604(14) 0.2079(12) 0.037(5) Uani 1 1 d . . . . .
O48 O 0.4150(16) 0.4142(14) 0.0400(12) 0.049(6) Uani 1 1 d . . . . .
O50 O 0.3164(15) -0.0069(16) 0.0971(11) 0.049(6) Uani 1 1 d . . . . .
O52 O 0.4923(16) -0.0294(15) 0.1246(12) 0.043(6) Uani 1 1 d . . . . .
O54 O 0.0836(13) 0.1472(18) 0.2272(15) 0.055(7) Uani 1 1 d . . . . .
O56 O 0.5057(14) 0.1751(14) 0.2577(13) 0.040(5) Uani 1 1 d . . . . .
O60 O 0.4663(15) 0.1216(14) 0.0066(12) 0.041(5) Uani 1 1 d . . . . .
O61 O 0.3824(16) -0.1607(15) 0.2067(14) 0.050(6) Uani 1 1 d . . . . .
O62 O 0.2647(15) 0.5113(17) 0.0727(12) 0.051(6) Uani 1 1 d . . . . .
O64 O 0.5648(17) 0.0166(17) 0.3585(15) 0.057(7) Uani 1 1 d . . . . .
O66 O 0.1639(16) 0.0639(16) 0.1332(14) 0.050(6) Uani 1 1 d . . . . .
W2 W 0.76726(8) 0.47758(10) 0.48701(9) 0.0453(4) Uani 1 1 d . . . . .
W3 W 0.89067(9) 0.33972(10) 0.64573(8) 0.0455(4) Uani 1 1 d . . . . .
W7 W 0.92699(10) 0.41167(11) 0.36357(9) 0.0487(4) Uani 1 1 d . . . . .
W13 W 1.12321(9) 0.36501(11) 0.66112(8) 0.0467(4) Uani 1 1 d . . . . .
W15 W 1.05390(9) 0.27762(10) 0.52187(10) 0.0492(4) Uani 1 1 d . . . . .
W17 W 0.83965(9) 0.56253(12) 0.62655(9) 0.0506(4) Uani 1 1 d . . . . .
Cu1 Cu 0.500000 0.500000 0.500000 0.0374(13) Uani 1 2 d S . P . .
Si2 Si 1.000000 0.500000 0.500000 0.029(3) Uani 1 2 d S . P . .
O3 O 0.743(4) 0.541(4) 0.563(3) 0.053(14) Uani 0.5 1 d . U P A 1
O3A O 0.780(4) 0.542(4) 0.543(3) 0.055(14) Uani 0.5 1 d . U P A 2
O5 O 1.127(3) 0.270(3) 0.613(3) 0.036(10) Uani 0.5 1 d . U P A 1
O5A O 1.119(3) 0.316(3) 0.589(3) 0.039(11) Uani 0.5 1 d . U P A 2
O7 O 0.840(2) 0.265(2) 0.7157(17) 0.084(10) Uani 1 1 d . . . . .
O9 O 1.0778(16) 0.1681(18) 0.5388(18) 0.067(8) Uani 1 1 d . . . . .
O11 O 1.038(3) 0.444(3) 0.343(3) 0.041(10) Uani 0.5 1 d . U P A 1
O11A O 1.053(3) 0.413(3) 0.321(2) 0.034(10) Uani 0.5 1 d . U P A 2
O13 O 0.778(3) 0.375(3) 0.582(3) 0.042(11) Uani 0.5 1 d . U P A 1
O13A O 0.819(3) 0.384(3) 0.561(2) 0.034(10) Uani 0.5 1 d . U P A 2
O15 O 1.014(3) 0.404(3) 0.561(2) 0.038(10) Uani 0.5 1 d . U P A .
O19 O 0.801(4) 0.412(3) 0.412(3) 0.047(13) Uani 0.5 1 d . U P A 1
O19A O 0.835(3) 0.421(3) 0.430(3) 0.042(12) Uani 0.5 1 d . U P A 2
O25 O 1.007(5) 0.318(5) 0.710(4) 0.070(19) Uani 0.5 1 d . U P A 1
O25A O 1.005(3) 0.348(3) 0.682(3) 0.038(12) Uani 0.5 1 d . U P A 2
O27 O 0.917(2) 0.504(2) 0.439(2) 0.024(8) Uani 0.5 1 d . U P A .
O29 O 1.097(3) 0.522(3) 0.455(2) 0.029(9) Uani 0.5 1 d . U P A .
O35 O 0.6548(13) 0.4613(18) 0.4870(15) 0.055(7) Uani 1 1 d . . . . .
O43 O 0.913(3) 0.526(3) 0.324(2) 0.027(9) Uani 0.5 1 d . U P A 1
O43A O 0.886(4) 0.532(4) 0.299(4) 0.064(18) Uani 0.5 1 d . U P A 2
O45 O 0.852(3) 0.687(3) 0.566(3) 0.046(12) Uani 0.5 1 d . U P A 1
O45A O 0.865(3) 0.653(3) 0.546(2) 0.034(10) Uani 0.5 1 d . U P A 2
O49 O 0.834(3) 0.438(3) 0.686(2) 0.036(10) Uani 0.5 1 d . U P A 1
O49A O 0.874(3) 0.449(3) 0.663(3) 0.041(11) Uani 0.5 1 d . U P A 2
O51 O 1.233(3) 0.413(3) 0.610(2) 0.034(10) Uani 0.5 1 d . U P A 1
O51A O 1.199(3) 0.427(3) 0.576(2) 0.030(9) Uani 0.5 1 d . U P A 2
O53 O 0.761(2) 0.590(2) 0.6912(19) 0.093(11) Uani 1 1 d . . . . .
O55 O 0.960(3) 0.322(3) 0.450(2) 0.032(9) Uani 0.5 1 d . U P A 1
O55A O 0.969(3) 0.291(4) 0.433(3) 0.049(13) Uani 0.5 1 d . U P A 2
O57 O 1.1805(18) 0.299(3) 0.7357(18) 0.106(14) Uani 1 1 d . . . . .
O58 O 0.8891(19) 0.367(2) 0.3029(16) 0.067(8) Uani 1 1 d . . . . .
O59 O 0.971(3) 0.574(3) 0.549(2) 0.042(11) Uani 0.5 1 d . U P A .
O67 O 0.949(3) 0.253(4) 0.599(3) 0.046(13) Uani 0.5 1 d . U P A 1
O67A O 0.951(3) 0.292(3) 0.578(3) 0.032(10) Uani 0.5 1 d . U P A 2
N1 N 0.4849(16) 0.5282(17) 0.3875(14) 0.034(5) Uani 1 1 d . . . . .
N2 N 0.745(2) 0.487(2) 0.1266(17) 0.064(9) Uani 1 1 d . . . . .
H2 H 0.789330 0.475929 0.098220 0.077 Uiso 1 1 calc R U . . .
N3 N 0.269(2) 0.663(3) 0.1210(17) 0.066(8) Uani 1 1 d . . . . .
H3 H 0.293518 0.634678 0.083641 0.080 Uiso 1 1 calc R U . . .
N4 N 0.4524(17) 0.2514(16) 0.5054(14) 0.035(5) Uani 1 1 d . . . . .
N5 N 0.124(3) 0.787(3) 0.038(3) 0.119(16) Uani 1 1 d . . . . .
H5A H 0.107730 0.807181 0.076681 0.143 Uiso 1 1 calc R U . . .
H5B H 0.089531 0.814107 -0.002016 0.143 Uiso 1 1 calc R U . . .
N6 N 0.4250(17) 0.3325(18) 0.5826(15) 0.039(5) Uani 1 1 d . . . . .
N7 N 0.457(2) 0.579(2) 0.2641(16) 0.054(8) Uani 1 1 d . . . . .
N8 N 0.4750(17) 0.3758(18) 0.5147(15) 0.038(5) Uani 1 1 d . . . . .
N9 N 0.827(3) 0.177(4) 0.468(3) 0.132(17) Uani 1 1 d . . . . .
H9A H 0.843138 0.122727 0.469094 0.158 Uiso 1 1 calc R U . . .
H9B H 0.875862 0.206990 0.458222 0.158 Uiso 1 1 calc R U . . .
N10 N 0.5608(17) 0.5051(17) 0.3454(14) 0.035(5) Uani 1 1 d . . . . .
N11 N 0.248(2) 0.090(2) 0.7353(17) 0.051(7) Uani 1 1 d . . . . .
H11 H 0.210813 0.059581 0.768274 0.061 Uiso 1 1 calc R U . . .
N12 N 0.6317(19) 0.170(2) 0.4978(17) 0.048(6) Uani 1 1 d . . . . .
C1 C 0.243(2) 0.098(3) 0.662(2) 0.054(9) Uani 1 1 d . . . . .
H1 H 0.203689 0.064224 0.648395 0.064 Uiso 1 1 calc R U . . .
C2 C 0.700(3) 0.530(3) 0.232(2) 0.075(13) Uani 1 1 d . . . . .
H2A H 0.713335 0.542542 0.275787 0.091 Uiso 1 1 calc R U . . .
C3 C 0.167(3) 0.642(4) 0.135(3) 0.104(17) Uani 1 1 d . . . . .
H3A H 0.161996 0.579889 0.148196 0.125 Uiso 1 1 calc R U . . .
H3B H 0.140446 0.661300 0.176277 0.125 Uiso 1 1 calc R U . . .
C4 C 0.467(2) 0.172(2) 0.479(2) 0.046(7) Uani 1 1 d . . . . .
H4A H 0.470991 0.189521 0.423564 0.055 Uiso 1 1 calc R U . . .
H4B H 0.415674 0.136228 0.496249 0.055 Uiso 1 1 calc R U . . .
C5 C 0.118(3) 0.688(3) 0.063(2) 0.084(12) Uani 1 1 d . . . . .
H5C H 0.054983 0.675850 0.069549 0.101 Uiso 1 1 calc R U . . .
H5D H 0.144214 0.666974 0.021846 0.101 Uiso 1 1 calc R U . . .
C6 C 0.293(2) 0.152(3) 0.606(2) 0.052(8) Uani 1 1 d . . . . .
H6 H 0.282799 0.161128 0.554444 0.062 Uiso 1 1 calc R U . . .
C7 C 0.321(3) 0.614(3) 0.199(2) 0.067(11) Uani 1 1 d . . . . .
H7A H 0.291792 0.631612 0.240487 0.080 Uiso 1 1 calc R U . . .
H7B H 0.318715 0.551837 0.211547 0.080 Uiso 1 1 calc R U . . .
C8 C 0.414(2) 0.256(2) 0.576(2) 0.047(7) Uani 1 1 d . . . . .
C9 C 0.767(3) 0.513(3) 0.185(2) 0.062(10) Uani 1 1 d . . . . .
H9 H 0.827368 0.518650 0.192718 0.075 Uiso 1 1 calc R U . . .
C10 C 0.488(2) 0.325(2) 0.4731(18) 0.040(7) Uani 1 1 d . . . . .
H10 H 0.519571 0.339813 0.426055 0.048 Uiso 1 1 calc R U . . .
C11 C 0.753(3) 0.221(4) 0.403(3) 0.12(2) Uani 1 1 d . . . . .
H11A H 0.735240 0.280535 0.401538 0.147 Uiso 1 1 calc R U . . .
H11B H 0.777915 0.222699 0.352723 0.147 Uiso 1 1 calc R U . . .
C12 C 0.424(2) 0.571(3) 0.3368(18) 0.053(9) Uani 1 1 d . . . . .
H12 H 0.366786 0.592329 0.348537 0.064 Uiso 1 1 calc R U . . .
C13 C 0.416(2) 0.635(3) 0.1918(19) 0.059(10) Uani 1 1 d . . . . .
H13A H 0.420343 0.695570 0.185220 0.071 Uiso 1 1 calc R U . . .
H13B H 0.445775 0.621406 0.148171 0.071 Uiso 1 1 calc R U . . .
C14 C 0.541(2) 0.538(2) 0.2724(17) 0.035(6) Uani 1 1 d . . . . .
C15 C 0.660(2) 0.478(2) 0.1072(19) 0.045(6) Uani 1 1 d . U . . .
H15 H 0.650037 0.458301 0.066144 0.054 Uiso 1 1 calc R U . . .
C16 C 0.358(2) 0.194(2) 0.6284(18) 0.039(6) Uani 1 1 d . . . . .
C17 C 0.556(2) 0.119(2) 0.514(2) 0.047(7) Uani 1 1 d . . . . .
H17A H 0.547646 0.095694 0.569876 0.056 Uiso 1 1 calc R U . . .
H17B H 0.568134 0.070868 0.494747 0.056 Uiso 1 1 calc R U . . .
C18 C 0.366(2) 0.185(2) 0.7069(19) 0.046(8) Uani 1 1 d . . . . .
H18 H 0.407504 0.215823 0.722419 0.056 Uiso 1 1 calc R U . . .
C19 C 0.668(2) 0.167(4) 0.422(2) 0.078(13) Uani 1 1 d . . . . .
H19A H 0.622024 0.192299 0.382634 0.093 Uiso 1 1 calc R U . . .
H19B H 0.684424 0.107727 0.423520 0.093 Uiso 1 1 calc R U . . .
C20 C 0.584(2) 0.500(2) 0.1562(17) 0.039(6) Uani 1 1 d . U . . .
H20 H 0.523536 0.495180 0.147656 0.046 Uiso 1 1 calc R U . . .
C21 C 0.225(3) 0.798(4) 0.017(3) 0.088(14) Uani 1 1 d . . . . .
H21A H 0.243393 0.772019 -0.023118 0.106 Uiso 1 1 calc R U . . .
H21B H 0.236041 0.858895 -0.002438 0.106 Uiso 1 1 calc R U . . .
C22 C 0.700(3) 0.133(3) 0.555(3) 0.072(10) Uani 1 1 d . . . . .
H22A H 0.716322 0.073292 0.557071 0.087 Uiso 1 1 calc R U . . .
H22B H 0.673092 0.131074 0.605159 0.087 Uiso 1 1 calc R U . . .
C23 C 0.781(4) 0.178(3) 0.544(3) 0.097(13) Uani 1 1 d . . . . .
H23A H 0.822522 0.150412 0.585468 0.116 Uiso 1 1 calc R U . . .
H23B H 0.766277 0.237917 0.542321 0.116 Uiso 1 1 calc R U . . .
C24 C 0.610(2) 0.527(2) 0.2139(17) 0.040(6) Uani 1 1 d . . . . .
C25 C 0.312(2) 0.131(2) 0.7591(19) 0.040(7) Uani 1 1 d . . . . .
H25 H 0.317834 0.121587 0.811413 0.048 Uiso 1 1 calc R U . . .
C26 C 0.278(3) 0.755(3) 0.085(2) 0.077(11) Uani 1 1 d . . . . .
H26A H 0.341315 0.762871 0.071856 0.092 Uiso 1 1 calc R U . . .
H26B H 0.260345 0.783547 0.122823 0.092 Uiso 1 1 calc R U . . .
O2 O 0.136(4) 0.000(4) 0.845(3) 0.085(18) Uani 0.5 1 d . U P . .
H2B H 0.099121 0.036336 0.854750 0.127 Uiso 0.5 1 d R U P . .
H2C H 0.163181 -0.026644 0.886310 0.127 Uiso 0.5 1 d R U P . .
O31 O 0.892(3) 0.441(3) 0.057(2) 0.118(13) Uani 1 1 d . U . . .
H31A H 0.944272 0.450418 0.071839 0.177 Uiso 1 1 d R U . . .
H31B H 0.894991 0.486168 0.015029 0.177 Uiso 1 1 d R U . . .
O33 O 0.723(5) 0.188(5) 0.211(4) 0.10(2) Uani 0.5 1 d . U P . .
H33A H 0.711502 0.152101 0.184544 0.157 Uiso 0.5 1 d R U P . .
H33B H 0.669762 0.201121 0.227694 0.157 Uiso 0.5 1 d R U P . .
O63 O 0.047(3) 0.848(3) -0.101(3) 0.156(18) Uani 1 1 d . U . . .
H63A H -0.005444 0.823828 -0.089009 0.234 Uiso 1 1 d R U . . .
H63B H 0.033056 0.893337 -0.140919 0.234 Uiso 1 1 d R U . . .
O65 O 0.896(6) 0.015(5) 0.491(5) 0.12(3) Uani 0.5 1 d . U P . .
H65A H 0.900306 -0.039398 0.489590 0.185 Uiso 0.5 1 d R U P . .
H65B H 0.945606 0.036932 0.468940 0.185 Uiso 0.5 1 d R U P . .
O68 O 0.049(4) 0.499(4) 0.116(3) 0.072(16) Uani 0.5 1 d . U P . .
H68A H 0.013479 0.543226 0.116223 0.108 Uiso 0.5 1 d R U P . .
H68B H 0.076529 0.515636 0.072223 0.108 Uiso 0.5 1 d R U P . .

loop_
_atom_site_aniso_label
_atom_site_aniso_U_11
_atom_site_aniso_U_22
_atom_site_aniso_U_33
_atom_site_aniso_U_23
_atom_site_aniso_U_13
_atom_site_aniso_U_12
W1 0.0311(6) 0.0515(9) 0.0512(8) -0.0191(7) 0.0057(6) 0.0014(6)
W4 0.0389(7) 0.0530(10) 0.0478(8) -0.0227(7) -0.0023(6) -0.0068(7)
W5 0.0374(7) 0.0387(8) 0.0478(8) -0.0144(7) 0.0028(6) 0.0025(6)
W6 0.0375(7) 0.0537(10) 0.0445(8) -0.0140(7) -0.0069(6) 0.0052(7)
W8 0.0327(6) 0.0414(8) 0.0380(7) -0.0147(6) 0.0061(5) -0.0049(6)
W9 0.0393(7) 0.0527(9) 0.0371(7) -0.0195(7) 0.0019(6) -0.0039(6)
W10 0.0338(7) 0.0413(8) 0.0425(7) -0.0104(6) -0.0025(5) -0.0028(6)
W11 0.0341(7) 0.0507(9) 0.0478(8) -0.0178(7) 0.0042(6) -0.0079(6)
W12 0.0399(7) 0.0430(8) 0.0379(7) -0.0159(6) 0.0031(6) -0.0075(6)
W14 0.0352(7) 0.0556(9) 0.0381(7) -0.0172(7) 0.0055(5) -0.0081(6)
W16 0.0328(6) 0.0426(8) 0.0479(7) -0.0170(7) 0.0038(6) 0.0013(6)
W18 0.0378(7) 0.0380(8) 0.0538(8) -0.0166(7) -0.0020(6) -0.0030(6)
Si1 0.026(4) 0.022(4) 0.028(4) -0.010(3) 0.003(3) -0.001(3)
O1 0.035(11) 0.049(14) 0.026(10) -0.016(10) 0.000(8) -0.004(10)
O4 0.030(11) 0.036(13) 0.057(14) -0.017(11) -0.024(10) 0.010(10)
O6 0.025(11) 0.11(2) 0.041(13) -0.027(15) -0.008(10) -0.005(13)
O8 0.051(13) 0.037(13) 0.048(13) -0.036(11) 0.003(11) 0.001(11)
O10 0.033(11) 0.054(15) 0.043(12) -0.027(12) 0.001(9) -0.012(10)
O12 0.057(14) 0.040(14) 0.033(11) -0.024(11) 0.004(10) -0.009(11)
O14 0.034(11) 0.039(13) 0.037(11) 0.000(10) -0.005(9) 0.017(10)
O16 0.053(14) 0.052(15) 0.026(11) -0.007(11) -0.004(10) -0.015(12)
O17 0.049(15) 0.065(18) 0.061(16) -0.028(14) -0.004(12) 0.010(13)
O18 0.029(11) 0.059(16) 0.054(14) -0.033(13) 0.005(10) 0.000(11)
O20 0.052(14) 0.031(13) 0.042(12) -0.012(11) 0.005(10) 0.002(10)
O21 0.033(12) 0.09(2) 0.053(14) -0.038(15) -0.012(11) 0.034(13)
O22 0.034(12) 0.063(18) 0.065(16) -0.006(14) -0.013(12) -0.007(12)
O23 0.050(13) 0.051(15) 0.031(11) -0.024(11) 0.008(10) -0.012(11)
O24 0.053(13) 0.021(11) 0.031(10) -0.018(9) 0.011(9) -0.013(9)
O26 0.043(13) 0.055(16) 0.049(14) -0.018(12) -0.009(11) -0.012(12)
O28 0.021(9) 0.024(11) 0.064(14) -0.005(10) 0.003(9) -0.001(8)
O30 0.046(13) 0.043(14) 0.028(11) 0.008(10) 0.004(9) -0.004(11)
O32 0.018(9) 0.020(11) 0.070(15) 0.001(11) 0.008(10) 0.001(8)
O34 0.022(9) 0.028(11) 0.033(10) 0.016(9) 0.001(8) 0.000(8)
O36 0.050(13) 0.029(12) 0.024(10) 0.003(9) 0.010(9) 0.008(10)
O37 0.027(10) 0.032(12) 0.045(12) -0.003(10) -0.024(9) 0.011(9)
O38 0.051(14) 0.08(2) 0.054(15) -0.032(15) 0.025(12) -0.032(14)
O39 0.037(13) 0.11(2) 0.045(14) -0.018(15) -0.004(11) -0.002(14)
O40 0.063(16) 0.054(16) 0.047(14) -0.027(13) -0.023(12) 0.014(13)
O41 0.070(18) 0.08(2) 0.058(16) -0.050(16) 0.019(14) -0.022(16)
O42 0.050(15) 0.08(2) 0.071(18) -0.024(16) 0.014(14) -0.022(15)
O44 0.032(11) 0.041(13) 0.033(11) 0.008(10) 0.007(9) 0.020(10)
O46 0.047(14) 0.08(2) 0.045(13) -0.023(14) 0.008(11) -0.033(14)
O47 0.020(9) 0.044(14) 0.048(12) -0.015(11) 0.009(9) -0.009(9)
O48 0.061(15) 0.035(13) 0.039(12) -0.003(11) 0.003(11) 0.021(11)
O50 0.040(12) 0.060(16) 0.028(11) 0.008(11) -0.004(9) 0.014(11)
O52 0.053(14) 0.039(14) 0.042(12) -0.021(11) 0.002(11) -0.006(11)
O54 0.016(10) 0.09(2) 0.068(16) -0.039(15) 0.013(10) -0.002(11)
O56 0.037(12) 0.028(12) 0.060(14) -0.019(11) 0.004(11) -0.006(10)
O60 0.050(13) 0.036(13) 0.043(12) -0.025(11) 0.014(10) -0.001(10)
O61 0.049(14) 0.033(14) 0.067(16) -0.011(12) -0.011(12) -0.005(11)
O62 0.039(12) 0.074(18) 0.037(12) -0.016(13) 0.008(10) -0.003(12)
O64 0.046(14) 0.058(17) 0.067(16) -0.017(14) -0.014(12) -0.014(13)
O66 0.043(13) 0.053(16) 0.065(16) -0.029(14) 0.001(12) -0.016(12)
W2 0.0172(6) 0.0586(10) 0.0667(9) -0.0300(8) 0.0008(6) -0.0006(6)
W3 0.0345(7) 0.0537(10) 0.0466(8) -0.0130(7) 0.0028(6) -0.0087(6)
W7 0.0371(7) 0.0682(11) 0.0483(8) -0.0275(8) 0.0014(6) -0.0125(7)
W13 0.0315(7) 0.0544(10) 0.0498(8) -0.0122(7) -0.0070(6) 0.0067(6)
W15 0.0285(6) 0.0435(9) 0.0758(10) -0.0202(8) -0.0054(7) 0.0025(6)
W17 0.0273(6) 0.0761(11) 0.0535(8) -0.0313(8) 0.0065(6) 0.0055(7)
Cu1 0.027(3) 0.050(4) 0.035(3) -0.014(3) -0.003(2) 0.000(2)
Si2 0.021(5) 0.032(7) 0.044(6) -0.026(6) 0.004(5) -0.002(5)
O3 0.053(15) 0.053(15) 0.053(15) -0.017(7) -0.002(5) -0.004(5)
O3A 0.054(15) 0.054(15) 0.054(15) -0.016(7) 0.000(5) -0.002(5)
O5 0.036(11) 0.036(11) 0.037(11) -0.013(6) 0.001(5) -0.003(5)
O5A 0.039(12) 0.038(12) 0.039(12) -0.012(6) -0.001(5) -0.003(5)
O7 0.063(19) 0.10(3) 0.08(2) -0.011(19) 0.020(16) -0.038(18)
O9 0.035(13) 0.065(19) 0.12(2) -0.062(19) 0.015(15) -0.004(12)
O11 0.041(10) 0.041(10) 0.041(10) -0.013(3) -0.0009(11) -0.0032(13)
O11A 0.033(11) 0.035(11) 0.035(11) -0.013(6) -0.002(5) -0.002(5)
O13 0.042(12) 0.042(12) 0.041(12) -0.013(6) 0.000(5) -0.003(5)
O13A 0.033(11) 0.033(11) 0.036(11) -0.010(6) 0.000(5) -0.003(5)
O15 0.039(11) 0.038(11) 0.038(11) -0.013(6) -0.002(5) -0.004(5)
O19 0.047(14) 0.047(14) 0.047(14) -0.016(6) -0.001(5) -0.004(5)
O19A 0.041(13) 0.042(13) 0.042(13) -0.014(6) 0.000(5) -0.002(5)
O25 0.07(2) 0.07(2) 0.07(2) -0.023(8) 0.000(5) -0.004(5)
O25A 0.038(12) 0.039(13) 0.038(12) -0.012(6) -0.001(5) -0.006(5)
O27 0.024(9) 0.024(9) 0.023(9) -0.006(5) -0.001(5) -0.001(5)
O29 0.028(10) 0.030(10) 0.029(9) -0.010(5) 0.000(5) -0.001(5)
O35 0.009(9) 0.09(2) 0.086(18) -0.053(17) -0.006(10) -0.002(11)
O43 0.027(10) 0.029(10) 0.026(10) -0.009(6) 0.001(5) 0.000(5)
O43A 0.064(18) 0.065(18) 0.064(18) -0.020(7) -0.001(5) -0.005(5)
O45 0.045(13) 0.047(13) 0.046(13) -0.016(6) -0.002(5) -0.006(5)
O45A 0.033(11) 0.034(11) 0.035(11) -0.011(6) 0.000(5) -0.002(5)
O49 0.036(11) 0.036(11) 0.037(11) -0.010(6) 0.001(5) -0.003(5)
O49A 0.040(12) 0.043(12) 0.041(12) -0.014(6) 0.002(5) -0.002(5)
O51 0.035(11) 0.035(11) 0.033(10) -0.011(6) -0.003(5) -0.005(5)
O51A 0.029(10) 0.030(10) 0.031(10) -0.008(5) 0.000(5) -0.001(5)
O53 0.07(2) 0.10(3) 0.10(2) -0.04(2) 0.067(19) -0.012(18)
O55 0.032(9) 0.032(9) 0.032(9) -0.010(3) -0.0006(11) -0.0025(13)
O55A 0.048(14) 0.050(14) 0.050(14) -0.018(6) 0.000(5) -0.004(5)
O57 0.034(14) 0.16(3) 0.08(2) 0.02(2) -0.007(14) 0.036(18)
O58 0.073(19) 0.08(2) 0.063(17) -0.043(17) 0.007(15) -0.005(16)
O59 0.042(12) 0.042(12) 0.043(11) -0.015(6) -0.001(5) -0.003(5)
O67 0.046(14) 0.046(14) 0.047(14) -0.014(6) -0.001(5) -0.005(5)
O67A 0.032(11) 0.032(11) 0.031(11) -0.009(6) -0.003(5) -0.003(5)
N1 0.030(10) 0.041(13) 0.034(8) -0.012(9) -0.007(7) -0.009(9)
N2 0.050(10) 0.10(3) 0.043(14) -0.017(15) 0.002(10) -0.011(13)
N3 0.051(13) 0.11(2) 0.039(14) -0.021(14) -0.011(11) -0.003(15)
N4 0.034(12) 0.029(9) 0.037(10) -0.003(8) -0.006(9) 0.000(8)
N5 0.077(19) 0.11(2) 0.15(4) 0.00(2) -0.07(2) -0.029(19)
N6 0.027(12) 0.047(11) 0.048(11) -0.019(9) 0.005(10) -0.014(10)
N7 0.047(10) 0.07(2) 0.035(8) -0.013(11) -0.005(8) 0.008(11)
N8 0.029(12) 0.040(10) 0.048(11) -0.020(8) 0.006(9) -0.008(9)
N9 0.07(2) 0.14(4) 0.17(3) -0.03(3) -0.032(18) -0.02(2)
N10 0.037(10) 0.036(14) 0.032(8) -0.008(9) 0.001(7) -0.015(9)
N11 0.059(15) 0.053(18) 0.055(11) -0.033(13) 0.011(11) -0.023(13)
N12 0.040(11) 0.057(17) 0.048(12) -0.018(13) 0.002(9) -0.007(11)
C1 0.032(15) 0.09(2) 0.052(12) -0.036(13) 0.011(11) -0.026(15)
C2 0.046(11) 0.13(4) 0.060(19) -0.05(2) 0.002(10) -0.023(14)
C3 0.056(15) 0.16(3) 0.07(2) 0.01(3) -0.022(16) -0.02(2)
C4 0.040(11) 0.038(13) 0.062(18) -0.020(13) 0.000(13) -0.005(11)
C5 0.07(2) 0.11(3) 0.06(2) 0.00(2) -0.020(18) -0.01(2)
C6 0.034(14) 0.08(2) 0.049(13) -0.028(14) 0.007(11) -0.020(14)
C7 0.061(14) 0.11(3) 0.039(15) -0.030(16) -0.019(12) -0.029(17)
C8 0.055(17) 0.044(12) 0.044(11) -0.015(9) 0.004(11) -0.016(11)
C9 0.044(12) 0.09(3) 0.045(15) -0.014(17) -0.004(11) -0.008(16)
C10 0.051(17) 0.033(11) 0.037(12) -0.012(9) 0.002(11) -0.008(11)
C11 0.031(16) 0.19(5) 0.11(3) 0.01(3) 0.025(15) -0.03(2)
C12 0.044(12) 0.09(3) 0.032(9) -0.028(12) -0.018(8) 0.005(13)
C13 0.044(13) 0.09(3) 0.034(11) 0.000(14) -0.001(10) -0.007(14)
C14 0.039(10) 0.029(15) 0.034(8) -0.003(9) -0.001(7) -0.009(9)
C15 0.051(9) 0.040(11) 0.040(9) -0.007(8) 0.002(7) -0.007(8)
C16 0.034(12) 0.039(14) 0.043(10) -0.011(10) -0.002(9) -0.004(10)
C17 0.038(11) 0.043(15) 0.060(18) -0.021(14) 0.013(10) -0.001(9)
C18 0.046(16) 0.052(19) 0.046(10) -0.017(11) 0.000(10) -0.023(14)
C19 0.034(15) 0.14(4) 0.060(14) -0.04(2) 0.014(12) -0.01(2)
C20 0.043(9) 0.034(10) 0.034(8) -0.003(7) 0.000(7) -0.008(7)
C21 0.08(2) 0.10(3) 0.08(2) -0.013(19) -0.045(19) -0.02(2)
C22 0.093(19) 0.05(2) 0.084(17) -0.028(18) -0.046(16) -0.021(16)
C23 0.09(2) 0.05(3) 0.15(3) -0.02(3) -0.06(2) -0.02(2)
C24 0.043(10) 0.038(17) 0.034(10) -0.003(11) 0.004(8) -0.014(11)
C25 0.053(15) 0.033(16) 0.044(11) -0.022(12) 0.010(11) -0.013(12)
C26 0.07(2) 0.10(2) 0.06(2) -0.028(16) -0.028(18) -0.005(17)
O2 0.09(2) 0.09(2) 0.07(2) -0.003(17) -0.006(18) -0.046(18)
O31 0.096(19) 0.12(2) 0.12(2) -0.034(16) -0.003(16) 0.025(16)
O33 0.10(3) 0.11(3) 0.11(3) -0.04(2) -0.002(19) -0.014(19)
O63 0.13(2) 0.16(2) 0.16(2) -0.034(18) -0.018(18) -0.017(18)
O65 0.12(3) 0.12(3) 0.13(3) -0.04(2) -0.01(2) -0.01(2)
O68 0.07(2) 0.06(2) 0.08(2) -0.015(17) -0.009(17) 0.006(17)

loop_
_atom_type_symbol
_atom_type_description
_atom_type_scat_dispersion_real
_atom_type_scat_dispersion_imag
_atom_type_scat_source
C C 0.0033 0.0016 'International Tables Vol C Tables 4.2.6.8 and 6.1.1.4'
H H 0.0000 0.0000 'International Tables Vol C Tables 4.2.6.8 and 6.1.1.4'
Cu Cu 0.3201 1.2651 'International Tables Vol C Tables 4.2.6.8 and 6.1.1.4'
N N 0.0061 0.0033 'International Tables Vol C Tables 4.2.6.8 and 6.1.1.4'
O O 0.0106 0.0060 'International Tables Vol C Tables 4.2.6.8 and 6.1.1.4'
Si Si 0.0817 0.0704 'International Tables Vol C Tables 4.2.6.8 and 6.1.1.4'
W W -0.8490 6.8722 'International Tables Vol C Tables 4.2.6.8 and 6.1.1.4'

loop_
_geom_angle_atom_site_label_1
_geom_angle_atom_site_label_2
_geom_angle_atom_site_label_3
_geom_angle
_geom_angle_site_symmetry_1
_geom_angle_site_symmetry_3
_geom_angle_publ_flag
O8 W1 O20 89.9(9) . . ?
O8 W1 O28 159.2(8) . . ?
O8 W1 O47 74.3(8) . . ?
O8 W1 O54 89.0(10) . . ?
O20 W1 O28 85.4(9) . . ?
O20 W1 O47 84.7(8) . . ?
O20 W1 O54 157.4(9) . . ?
O21 W1 O8 102.8(10) . . ?
O21 W1 O20 102.2(12) . . ?
O21 W1 O28 98.0(10) . . ?
O21 W1 O47 172.6(11) . . ?
O21 W1 O54 100.0(12) . . ?
O28 W1 O47 85.1(8) . . ?
O54 W1 O28 87.7(9) . . ?
O54 W1 O47 73.3(8) . . ?
O4 W4 O26 84.7(9) . . ?
O4 W4 O44 73.9(8) . . ?
O4 W4 O50 94.3(8) . . ?
O22 W4 O4 99.5(11) . . ?
O22 W4 O26 97.7(11) . . ?
O22 W4 O44 167.8(10) . . ?
O22 W4 O50 103.4(12) . . ?
O22 W4 O66 102.3(11) . . ?
O26 W4 O44 71.8(8) . . ?
O50 W4 O26 158.8(10) . . ?
O50 W4 O44 87.5(9) . . ?
O66 W4 O4 157.9(9) . . ?
O66 W4 O26 88.5(10) . . ?
O66 W4 O44 84.0(8) . . ?
O66 W4 O50 84.7(10) . . ?
O14 W5 O23 85.8(8) . . ?
O14 W5 O24 158.7(8) . . ?
O20 W5 O14 86.3(9) . . ?
O20 W5 O23 83.7(8) . . ?
O20 W5 O24 88.5(9) . . ?
O20 W5 O48 157.0(9) . . ?
O24 W5 O23 73.1(8) . . ?
O48 W5 O14 88.8(10) . . ?
O48 W5 O23 73.6(8) . . ?
O48 W5 O24 87.9(9) . . ?
O62 W5 O14 100.0(10) . . ?
O62 W5 O20 103.0(10) . . ?
O62 W5 O23 171.4(9) . . ?
O62 W5 O24 101.3(10) . . ?
O62 W5 O48 100.0(10) . . ?
O14 W6 O44 83.0(8) . . ?
O26 W6 O14 157.6(9) . . ?
O26 W6 O28 91.1(9) . . ?
O26 W6 O40 87.6(10) . . ?
O26 W6 O44 74.7(9) . . ?
O28 W6 O14 85.5(9) . . ?
O28 W6 O40 158.3(9) . . ?
O28 W6 O44 85.4(8) . . ?
O39 W6 O14 99.7(12) . . ?
O39 W6 O26 102.6(12) . . ?
O39 W6 O28 102.1(10) . . ?
O39 W6 O40 99.3(11) . . ?
O39 W6 O44 172.2(10) . . ?
O40 W6 O14 87.5(10) . . ?
O40 W6 O44 73.4(8) . . ?
O16 W8 O18 158.4(9) . . ?
O16 W8 O23 84.9(8) . . ?
O16 W8 O48 87.2(11) . . ?
O18 W8 O23 73.8(8) . . ?
O18 W8 O48 89.6(10) . . ?
O36 W8 O16 86.7(10) . . ?
O36 W8 O18 88.0(10) . . ?
O36 W8 O23 85.7(8) . . ?
O36 W8 O48 156.8(9) . . ?
O38 W8 O16 101.6(11) . . ?
O38 W8 O18 100.0(11) . . ?
O38 W8 O23 171.8(10) . . ?
O38 W8 O36 99.7(12) . . ?
O38 W8 O48 103.4(12) . . ?
O48 W8 O23 71.5(9) . . ?
O4 W9 O44 74.4(9) . . ?
O16 W9 O4 157.2(9) . . ?
O16 W9 O40 90.2(10) . . ?
O16 W9 O44 83.0(9) . . ?
O40 W9 O4 86.3(10) . . ?
O40 W9 O44 72.5(9) . . ?
O41 W9 O4 101.6(11) . . ?
O41 W9 O16 101.2(11) . . ?
O41 W9 O40 100.1(13) . . ?
O41 W9 O44 171.6(11) . . ?
O41 W9 O60 103.1(12) . . ?
O60 W9 O4 89.0(9) . . ?
O60 W9 O16 85.4(10) . . ?
O60 W9 O40 156.8(9) . . ?
O60 W9 O44 84.4(7) . . ?
O10 W10 O30 86.6(9) . . ?
O10 W10 O34 158.4(9) . . ?
O10 W10 O37 73.5(8) . . ?
O30 W10 O37 72.9(8) . . ?
O34 W10 O30 87.8(9) . . ?
O34 W10 O37 84.9(8) . . ?
O56 W10 O10 91.4(9) . . ?
O56 W10 O30 158.0(9) . . ?
O56 W10 O34 86.1(9) . . ?
O56 W10 O37 85.6(9) . . ?
O64 W10 O10 101.3(11) . . ?
O64 W10 O30 102.0(11) . . ?
O64 W10 O34 100.3(10) . . ?
O64 W10 O37 172.8(10) . . ?
O64 W10 O56 99.8(11) . . ?
O1 W11 O6 88.1(9) . . ?
O1 W11 O47 85.0(8) . . ?
O1 W11 O54 158.8(9) . . ?
O1 W11 O66 85.2(9) . . ?
O6 W11 O47 72.8(10) . . ?
O6 W11 O54 88.8(11) . . ?
O42 W11 O1 102.1(12) . . ?
O42 W11 O6 100.3(12) . . ?
O42 W11 O47 170.1(11) . . ?
O42 W11 O54 99.1(12) . . ?
O42 W11 O66 102.5(12) . . ?
O54 W11 O47 74.1(8) . . ?
O66 W11 O6 157.0(10) . . ?
O66 W11 O47 84.8(9) . . ?
O66 W11 O54 89.5(11) . . ?
O12 W12 O18 99.3(10) . . ?
O12 W12 O23 170.2(9) . . ?
O12 W12 O24 99.8(10) . . ?
O12 W12 O32 103.7(10) . . ?
O12 W12 O56 101.7(10) . . ?
O18 W12 O23 73.2(8) . . ?
O24 W12 O18 88.5(9) . . ?
O24 W12 O23 74.0(8) . . ?
O24 W12 O32 91.5(8) . . ?
O24 W12 O56 158.4(9) . . ?
O32 W12 O18 156.6(10) . . ?
O32 W12 O23 84.3(9) . . ?
O32 W12 O56 84.5(8) . . ?
O56 W12 O18 86.9(9) . . ?
O56 W12 O23 84.5(9) . . ?
O6 W14 O34 88.3(10) . . ?
O6 W14 O47 72.2(8) . . ?
O8 W14 O6 89.1(10) . . ?
O8 W14 O34 158.2(8) . . ?
O8 W14 O47 74.7(8) . . ?
O32 W14 O6 156.5(10) . . ?
O32 W14 O8 88.4(9) . . ?
O32 W14 O34 85.4(8) . . ?
O32 W14 O47 84.6(9) . . ?
O34 W14 O47 83.9(8) . . ?
O46 W14 O6 99.8(10) . . ?
O46 W14 O8 100.9(11) . . ?
O46 W14 O32 103.7(11) . . ?
O46 W14 O34 100.9(11) . . ?
O46 W14 O47 170.6(9) . . ?
O10 W16 O36 86.8(9) . . ?
O10 W16 O37 72.7(7) . . ?
O17 W16 O10 99.6(10) . . ?
O17 W16 O36 99.4(11) . . ?
O17 W16 O37 171.5(10) . . ?
O17 W16 O52 103.2(11) . . ?
O17 W16 O60 102.3(10) . . ?
O36 W16 O37 83.8(8) . . ?
O52 W16 O10 87.1(9) . . ?
O52 W16 O36 157.2(8) . . ?
O52 W16 O37 73.4(8) . . ?
O60 W16 O10 157.9(8) . . ?
O60 W16 O36 86.6(9) . . ?
O60 W16 O37 85.6(7) . . ?
O60 W16 O52 90.9(10) . . ?
O1 W18 O37 85.2(8) . . ?
O30 W18 O1 91.2(9) . . ?
O30 W18 O37 73.9(8) . . ?
O30 W18 O50 158.8(10) . . ?
O30 W18 O52 88.2(9) . . ?
O50 W18 O1 84.2(9) . . ?
O50 W18 O37 85.1(9) . . ?
O50 W18 O52 88.3(10) . . ?
O52 W18 O1 157.3(9) . . ?
O52 W18 O37 72.8(8) . . ?
O61 W18 O1 101.1(10) . . ?
O61 W18 O30 99.8(11) . . ?
O61 W18 O37 171.3(9) . . ?
O61 W18 O50 101.4(12) . . ?
O61 W18 O52 101.3(11) . . ?
O37 Si1 O23 109.8(12) . . ?
O37 Si1 O47 108.7(12) . . ?
O44 Si1 O23 108.2(12) . . ?
O44 Si1 O37 110.9(11) . . ?
O44 Si1 O47 110.8(11) . . ?
O47 Si1 O23 108.4(11) . . ?
W11 O1 W18 152.0(12) . . ?
W4 O4 W9 121.3(11) . . ?
W11 O6 W14 122.7(13) . . ?
W1 O8 W14 120.4(10) . . ?
W10 O10 W16 121.8(11) . . ?
W5 O14 W6 151.3(12) . . ?
W8 O16 W9 153.0(13) . . ?
W8 O18 W12 121.0(11) . . ?
W5 O20 W1 152.1(12) . . ?
W5 O23 W8 91.9(8) . . ?
W5 O23 W12 92.3(8) . . ?
W12 O23 W8 91.9(8) . . ?
Si1 O23 W5 124.6(12) . . ?
Si1 O23 W8 121.8(10) . . ?
Si1 O23 W12 124.9(12) . . ?
W12 O24 W5 120.6(9) . . ?
W6 O26 W4 122.4(12) . . ?
W6 O28 W1 151.4(11) . . ?
W18 O30 W10 122.1(11) . . ?
W14 O32 W12 153.0(12) . . ?
W10 O34 W14 150.5(10) . . ?
W8 O36 W16 149.9(13) . . ?
W10 O37 W18 91.0(7) . . ?
W16 O37 W10 92.0(6) . . ?
W16 O37 W18 90.8(7) . . ?
Si1 O37 W10 123.9(12) . . ?
Si1 O37 W16 124.6(11) . . ?
Si1 O37 W18 124.6(11) . . ?
W6 O40 W9 122.4(12) . . ?
W6 O44 W4 91.2(8) . . ?
W6 O44 W9 91.7(7) . . ?
W9 O44 W4 90.2(8) . . ?
Si1 O44 W4 121.7(11) . . ?
Si1 O44 W6 126.4(12) . . ?
Si1 O44 W9 125.4(11) . . ?
W11 O47 W1 91.6(6) . . ?
W11 O47 W14 92.2(7) . . ?
W14 O47 W1 90.6(7) . . ?
Si1 O47 W1 122.7(12) . . ?
Si1 O47 W11 124.5(12) . . ?
Si1 O47 W14 125.3(11) . . ?
W5 O48 W8 123.0(12) . . ?
W18 O50 W4 151.3(14) . . ?
W18 O52 W16 123.0(11) . . ?
W11 O54 W1 121.0(10) . . ?
W10 O56 W12 152.5(12) . . ?
W16 O60 W9 151.2(12) . . ?
W11 O66 W4 152.2(14) . . ?
O3 W2 O13 82(2) . . ?
O3 W2 O19 176(2) . . ?
O3 W2 O27 106.4(19) . . ?
O3 W2 O29 72.2(19) . 2_766 ?
O3 W2 O51 97(2) . 2_766 ?
O3A W2 O13A 90(2) . . ?
O3A W2 O19A 140(3) . . ?
O3A W2 O27 88(2) . . ?
O13 W2 O19 96(2) . . ?
O13 W2 O27 106.6(17) . . ?
O13 W2 O29 71.4(17) . 2_766 ?
O13 W2 O51 175.1(19) . 2_766 ?
O13A W2 O27 86.0(16) . . ?
O19 W2 O27 70.4(18) . . ?
O19 W2 O29 104.0(19) . 2_766 ?
O19 W2 O51 84.2(19) . 2_766 ?
O19A W2 O13A 78(2) . . ?
O19A W2 O27 53.7(19) . . ?
O29 W2 O27 46.7(12) 2_766 . ?
O35 W2 O3 90.8(18) . . ?
O35 W2 O3A 109(2) . . ?
O35 W2 O13 87.7(17) . . ?
O35 W2 O13A 106.6(17) . . ?
O35 W2 O19 92.8(18) . . ?
O35 W2 O19A 111.3(19) . . ?
O35 W2 O27 158.7(12) . . ?
O35 W2 O29 154.3(13) . 2_766 ?
O35 W2 O51 97.1(15) . 2_766 ?
O35 W2 O51A 116.3(17) . 2_766 ?
O51 W2 O27 69.1(15) 2_766 . ?
O51 W2 O29 103.8(15) 2_766 2_766 ?
O51A W2 O3A 75(2) 2_766 . ?
O51A W2 O13A 137(2) 2_766 . ?
O51A W2 O19A 88(2) 2_766 . ?
O51A W2 O27 53.8(16) 2_766 . ?
O7 W3 O13 93.1(18) . . ?
O7 W3 O13A 111.6(18) . . ?
O7 W3 O15 157.0(16) . . ?
O7 W3 O25 91(2) . . ?
O7 W3 O25A 106.6(19) . . ?
O7 W3 O29 156.5(15) . 2_766 ?
O7 W3 O49 91.4(17) . . ?
O7 W3 O49A 110.0(19) . . ?
O7 W3 O67 94(2) . . ?
O7 W3 O67A 111(2) . . ?
O13 W3 O15 105.9(17) . . ?
O13 W3 O25 174(2) . . ?
O13 W3 O29 68.8(17) . 2_766 ?
O13 W3 O49 80.8(18) . . ?
O13A W3 O15 85.8(17) . . ?
O13A W3 O25A 142(2) . . ?
O13A W3 O49A 89(2) . . ?
O15 W3 O29 46.5(13) . 2_766 ?
O25 W3 O15 72(2) . . ?
O25 W3 O29 106(2) . 2_766 ?
O25A W3 O15 57.2(19) . . ?
O25A W3 O49A 79(2) . . ?
O49 W3 O15 104.3(16) . . ?
O49 W3 O25 94(2) . . ?
O49 W3 O29 71.6(15) . 2_766 ?
O49A W3 O15 84.2(18) . . ?
O67 W3 O13 98(2) . . ?
O67 W3 O15 71.2(19) . . ?
O67 W3 O25 86(2) . . ?
O67 W3 O29 103.5(18) . 2_766 ?
O67 W3 O49 175(2) . . ?
O67A W3 O13A 78.4(19) . . ?
O67A W3 O15 55.9(18) . . ?
O67A W3 O25A 87(2) . . ?
O67A W3 O49A 139(2) . . ?
O11 W7 O19 155(2) . . ?
O11 W7 O27 84.4(19) . . ?
O11 W7 O43 75(2) . . ?
O11 W7 O55 94(2) . . ?
O11 W7 O59 53.7(18) . 2_766 ?
O11A W7 O27 106.7(16) . . ?
O11A W7 O43A 96(2) . . ?
O11A W7 O55A 84.5(19) . . ?
O19 W7 O27 70.6(18) . . ?
O19 W7 O59 107.5(19) . 2_766 ?
O19A W7 O11A 158(2) . . ?
O19A W7 O27 54.1(19) . . ?
O19A W7 O43A 87(2) . . ?
O19A W7 O55A 92(2) . . ?
O43 W7 O19 90(2) . . ?
O43 W7 O27 57.1(16) . . ?
O43 W7 O55 144(2) . . ?
O43 W7 O59 89.4(19) . 2_766 ?
O43A W7 O27 71(2) . . ?
O43A W7 O55A 178(2) . . ?
O55 W7 O19 87(2) . . ?
O55 W7 O27 87.8(17) . . ?
O55 W7 O59 57.6(18) . 2_766 ?
O55A W7 O27 107.4(17) . . ?
O58 W7 O11 114.1(19) . . ?
O58 W7 O11A 93.5(16) . . ?
O58 W7 O19 89.5(19) . . ?
O58 W7 O19A 108(2) . . ?
O58 W7 O27 154.9(13) . . ?
O58 W7 O43 109.4(18) . . ?
O58 W7 O43A 93(2) . . ?
O58 W7 O55 106.7(19) . . ?
O58 W7 O55A 89.0(19) . . ?
O58 W7 O59 155.0(15) . 2_766 ?
O59 W7 O27 50.0(14) 2_766 . ?
O5 W13 O15 70.7(17) . . ?
O5 W13 O27 105.3(16) . 2_766 ?
O5 W13 O43A 175(2) . 2_766 ?
O5A W13 O15 54.5(18) . . ?
O5A W13 O25A 88(2) . . ?
O5A W13 O51A 73(2) . . ?
O25 W13 O5 85(2) . . ?
O25 W13 O15 73(2) . . ?
O25 W13 O27 107(2) . 2_766 ?
O25 W13 O43A 96(3) . 2_766 ?
O25A W13 O15 58.1(19) . . ?
O25A W13 O51A 138(2) . . ?
O27 W13 O15 46.6(14) 2_766 . ?
O43 W13 O5 157.8(19) 2_766 . ?
O43 W13 O15 87.1(17) 2_766 . ?
O43 W13 O25 90(2) 2_766 . ?
O43 W13 O27 55.5(15) 2_766 2_766 ?
O43 W13 O43A 17.1(19) 2_766 2_766 ?
O43 W13 O51 89.1(18) 2_766 . ?
O43A W13 O15 104(2) 2_766 . ?
O51 W13 O5 95.1(18) . . ?
O51 W13 O15 104.5(16) . . ?
O51 W13 O25 178(2) . . ?
O51 W13 O27 71.2(16) . 2_766 ?
O51 W13 O43A 84(2) . 2_766 ?
O51A W13 O15 81.1(16) . . ?
O57 W13 O5 91(2) . . ?
O57 W13 O5A 110(2) . . ?
O57 W13 O15 156.0(18) . . ?
O57 W13 O25 90(2) . . ?
O57 W13 O25A 107(2) . . ?
O57 W13 O27 157.3(17) . 2_766 ?
O57 W13 O43 111(2) . 2_766 ?
O57 W13 O43A 95(2) . 2_766 ?
O57 W13 O51 92.0(17) . . ?
O57 W13 O51A 114.2(16) . . ?
O5 W15 O15 70.6(17) . . ?
O5 W15 O45 101.7(18) . 2_766 ?
O5 W15 O59 107.0(18) . 2_766 ?
O5 W15 O67 84.2(19) . . ?
O5A W15 O15 53.2(18) . . ?
O5A W15 O55A 156(2) . . ?
O9 W15 O5 89.9(17) . . ?
O9 W15 O5A 110.7(18) . . ?
O9 W15 O15 153.5(14) . . ?
O9 W15 O45 94.2(17) . 2_766 ?
O9 W15 O45A 114.0(17) . 2_766 ?
O9 W15 O55 111.1(17) . . ?
O9 W15 O55A 93.4(18) . . ?
O9 W15 O59 158.2(15) . 2_766 ?
O9 W15 O67 90.2(18) . . ?
O9 W15 O67A 107.6(17) . . ?
O45 W15 O15 106.9(18) 2_766 . ?
O45 W15 O59 69.4(18) 2_766 2_766 ?
O45A W15 O5A 79(2) 2_766 . ?
O45A W15 O15 85.4(18) 2_766 . ?
O45A W15 O55A 90.2(19) 2_766 . ?
O55 W15 O5 155.5(19) . . ?
O55 W15 O15 85.4(18) . . ?
O55 W15 O45 89.5(18) . 2_766 ?
O55 W15 O59 56.6(18) . 2_766 ?
O55 W15 O67 83(2) . . ?
O55A W15 O15 104.9(19) . . ?
O59 W15 O15 48.2(15) 2_766 . ?
O67 W15 O15 70.7(18) . . ?
O67 W15 O45 173(2) . 2_766 ?
O67 W15 O59 104.8(19) . 2_766 ?
O67A W15 O5A 87.6(19) . . ?
O67A W15 O15 55.8(18) . . ?
O67A W15 O55A 87(2) . . ?
O3 W17 O11A 173(2) . 2_766 ?
O3 W17 O29 68.7(18) . 2_766 ?
O3 W17 O59 104.6(19) . . ?
O3A W17 O59 86(2) . . ?
O11 W17 O3 153(2) 2_766 . ?
O11 W17 O11A 21.8(15) 2_766 2_766 ?
O11 W17 O29 84.3(18) 2_766 2_766 ?
O11 W17 O45 88(2) 2_766 . ?
O11 W17 O49 89.2(19) 2_766 . ?
O11 W17 O59 52.5(18) 2_766 . ?
O11A W17 O59 68.5(16) 2_766 . ?
O45 W17 O3 98(2) . . ?
O45 W17 O11A 79.5(19) . 2_766 ?
O45 W17 O29 106.3(17) . 2_766 ?
O45 W17 O59 70.4(18) . . ?
O45A W17 O3A 77(2) . . ?
O45A W17 O49A 138(2) . . ?
O45A W17 O59 54.1(18) . . ?
O49 W17 O3 84(2) . . ?
O49 W17 O11A 98.4(18) . 2_766 ?
O49 W17 O29 72.3(15) . 2_766 ?
O49 W17 O45 177(2) . . ?
O49 W17 O59 107.0(17) . . ?
O49A W17 O3A 89(2) . . ?
O49A W17 O59 86.0(19) . . ?
O53 W17 O3 94(2) . . ?
O53 W17 O3A 112(2) . . ?
O53 W17 O11 112.3(19) . 2_766 ?
O53 W17 O11A 92.4(17) . 2_766 ?
O53 W17 O29 155.9(14) . 2_766 ?
O53 W17 O45 92.1(18) . . ?
O53 W17 O45A 112.5(19) . . ?
O53 W17 O49 90.0(17) . . ?
O53 W17 O49A 109.4(19) . . ?
O53 W17 O59 155.8(16) . . ?
O59 W17 O29 48.3(14) . 2_766 ?
O35 Cu1 O35 180.0 . 2_666 ?
N1 Cu1 O35 90.5(10) . . ?
N1 Cu1 O35 89.5(10) 2_666 . ?
N1 Cu1 O35 90.5(10) 2_666 2_666 ?
N1 Cu1 O35 89.5(10) . 2_666 ?
N1 Cu1 N1 180.0 2_666 . ?
N1 Cu1 N8 90.6(11) . 2_666 ?
N1 Cu1 N8 89.4(11) . . ?
N1 Cu1 N8 90.6(11) 2_666 . ?
N1 Cu1 N8 89.4(11) 2_666 2_666 ?
N8 Cu1 O35 91.3(10) 2_666 . ?
N8 Cu1 O35 88.7(10) 2_666 2_666 ?
N8 Cu1 O35 88.7(10) . . ?
N8 Cu1 O35 91.3(10) . 2_666 ?
N8 Cu1 N8 180.0 2_666 . ?
O15 Si2 O15 180(3) 2_766 . ?
O15 Si2 O27 110(2) . . ?
O15 Si2 O27 70(2) 2_766 . ?
O15 Si2 O27 70(2) . 2_766 ?
O15 Si2 O27 110(2) 2_766 2_766 ?
O15 Si2 O29 72(2) 2_766 . ?
O15 Si2 O29 72(2) . 2_766 ?
O15 Si2 O29 108(2) . . ?
O15 Si2 O29 108(2) 2_766 2_766 ?
O15 Si2 O59 109(2) 2_766 2_766 ?
O15 Si2 O59 109(2) . . ?
O15 Si2 O59 71(2) . 2_766 ?
O15 Si2 O59 71(2) 2_766 . ?
O27 Si2 O27 180(3) 2_766 . ?
O27 Si2 O59 109.6(19) 2_766 2_766 ?
O27 Si2 O59 109.6(19) . . ?
O27 Si2 O59 70.4(19) 2_766 . ?
O27 Si2 O59 70.4(19) . 2_766 ?
O29 Si2 O27 68.2(18) . 2_766 ?
O29 Si2 O27 68.2(18) 2_766 . ?
O29 Si2 O27 111.8(18) . . ?
O29 Si2 O27 111.8(18) 2_766 2_766 ?
O29 Si2 O29 180.0 . 2_766 ?
O29 Si2 O59 71(2) 2_766 . ?
O29 Si2 O59 109(2) 2_766 2_766 ?
O29 Si2 O59 109(2) . . ?
O29 Si2 O59 71(2) . 2_766 ?
O59 Si2 O59 180(3) . 2_766 ?
W2 O3 W17 124(3) . . ?
W2 O3A W17 150(3) . . ?
W15 O5 W13 124(2) . . ?
W13 O5A W15 152(3) . . ?
W7 O11 W17 149(3) . 2_766 ?
W7 O11A W17 123(2) . 2_766 ?
W2 O13 W3 123(2) . . ?
W2 O13A W3 149(3) . . ?
W3 O15 W15 94.3(15) . . ?
W13 O15 W3 94.5(14) . . ?
W13 O15 W15 94.6(15) . . ?
Si2 O15 W3 121(2) . . ?
Si2 O15 W13 123(2) . . ?
Si2 O15 W15 122(2) . . ?
W2 O19 W7 122(3) . . ?
W7 O19A W2 153(3) . . ?
W13 O25 W3 120(3) . . ?
W13 O25A W3 149(3) . . ?
W2 O27 W13 96.3(13) . 2_766 ?
W7 O27 W2 97.1(14) . . ?
W7 O27 W13 97.1(13) . 2_766 ?
Si2 O27 W2 119.7(17) . . ?
Si2 O27 W7 120.6(18) . . ?
Si2 O27 W13 120.6(19) . 2_766 ?
W2 O29 W3 96.0(14) 2_766 2_766 ?
W2 O29 W17 95.3(13) 2_766 2_766 ?
W3 O29 W17 93.3(12) 2_766 2_766 ?
Si2 O29 W2 125(2) . 2_766 ?
Si2 O29 W3 119.8(19) . 2_766 ?
Si2 O29 W17 120(2) . 2_766 ?
W2 O35 Cu1 153.0(14) . . ?
W7 O43 W13 148(2) . 2_766 ?
W7 O43A W13 123(3) . 2_766 ?
W17 O45 W15 121(3) . 2_766 ?
W17 O45A W15 152(3) . 2_766 ?
W17 O49 W3 122(2) . . ?
W17 O49A W3 148(3) . . ?
W13 O51 W2 123(2) . 2_766 ?
W2 O51A W13 151(2) 2_766 . ?
W7 O55 W15 143(3) . . ?
W7 O55A W15 119(3) . . ?
W7 O59 W15 97.7(17) 2_766 2_766 ?
W7 O59 W17 98.3(16) 2_766 . ?
W17 O59 W15 97.5(16) . 2_766 ?
Si2 O59 W7 119(2) . 2_766 ?
Si2 O59 W15 119(2) . 2_766 ?
Si2 O59 W17 121(2) . . ?
W3 O67 W15 124(3) . . ?
W3 O67A W15 150(3) . . ?
N10 N1 Cu1 116.6(18) . . ?
C12 N1 Cu1 137(2) . . ?
C12 N1 N10 106(2) . . ?
C9 N2 H2 116.6 . . ?
C9 N2 C15 127(3) . . ?
C15 N2 H2 116.6 . . ?
C3 N3 H3 106.0 . . ?
C3 N3 C7 108(3) . . ?
C7 N3 H3 106.0 . . ?
C26 N3 H3 106.0 . . ?
C26 N3 C3 112(4) . . ?
C26 N3 C7 118(3) . . ?
C8 N4 C4 128(3) . . ?
C10 N4 C4 126(3) . . ?
C10 N4 C8 105(3) . . ?
H5A N5 H5B 109.0 . . ?
C5 N5 H5A 111.1 . . ?
C5 N5 H5B 111.1 . . ?
C5 N5 C21 103(4) . . ?
C21 N5 H5A 111.1 . . ?
C21 N5 H5B 111.1 . . ?
C8 N6 N8 104(2) . . ?
C12 N7 C13 127(3) . . ?
C14 N7 C12 106(3) . . ?
C14 N7 C13 127(3) . . ?
N6 N8 Cu1 116.5(19) . . ?
C10 N8 Cu1 134(2) . . ?
C10 N8 N6 109(3) . . ?
H9A N9 H9B 108.7 . . ?
C11 N9 H9A 110.5 . . ?
C11 N9 H9B 110.5 . . ?
C23 N9 H9A 110.5 . . ?
C23 N9 H9B 110.5 . . ?
C23 N9 C11 106(4) . . ?
C14 N10 N1 107(3) . . ?
C1 N11 H11 119.8 . . ?
C1 N11 C25 120(3) . . ?
C25 N11 H11 119.8 . . ?
C17 N12 C19 106(3) . . ?
C17 N12 C22 110(3) . . ?
C22 N12 C19 110(3) . . ?
N11 C1 H1 118.5 . . ?
N11 C1 C6 123(4) . . ?
C6 C1 H1 118.5 . . ?
C9 C2 H2A 120.6 . . ?
C9 C2 C24 119(4) . . ?
C24 C2 H2A 120.6 . . ?
N3 C3 H3A 110.1 . . ?
N3 C3 H3B 110.1 . . ?
H3A C3 H3B 108.5 . . ?
C5 C3 N3 108(4) . . ?
C5 C3 H3A 110.1 . . ?
C5 C3 H3B 110.1 . . ?
N4 C4 H4A 110.0 . . ?
N4 C4 H4B 110.0 . . ?
N4 C4 C17 108(3) . . ?
H4A C4 H4B 108.4 . . ?
C17 C4 H4A 110.0 . . ?
C17 C4 H4B 110.0 . . ?
N5 C5 H5C 109.1 . . ?
N5 C5 H5D 109.1 . . ?
C3 C5 N5 112(4) . . ?
C3 C5 H5C 109.1 . . ?
C3 C5 H5D 109.1 . . ?
H5C C5 H5D 107.9 . . ?
C1 C6 H6 121.2 . . ?
C1 C6 C16 118(3) . . ?
C16 C6 H6 121.2 . . ?
N3 C7 H7A 109.4 . . ?
N3 C7 H7B 109.4 . . ?
H7A C7 H7B 108.0 . . ?
C13 C7 N3 111(3) . . ?
C13 C7 H7A 109.4 . . ?
C13 C7 H7B 109.4 . . ?
N4 C8 C16 126(3) . . ?
N6 C8 N4 110(3) . . ?
N6 C8 C16 123(3) . . ?
N2 C9 C2 119(4) . . ?
N2 C9 H9 120.6 . . ?
C2 C9 H9 120.6 . . ?
N4 C10 H10 124.2 . . ?
N8 C10 N4 112(3) . . ?
N8 C10 H10 124.2 . . ?
N9 C11 H11A 109.9 . . ?
N9 C11 H11B 109.9 . . ?
H11A C11 H11B 108.3 . . ?
C19 C11 N9 109(4) . . ?
C19 C11 H11A 109.9 . . ?
C19 C11 H11B 109.9 . . ?
N1 C12 N7 110(3) . . ?
N1 C12 H12 124.9 . . ?
N7 C12 H12 124.9 . . ?
N7 C13 H13A 110.8 . . ?
N7 C13 H13B 110.8 . . ?
C7 C13 N7 105(3) . . ?
C7 C13 H13A 110.8 . . ?
C7 C13 H13B 110.8 . . ?
H13A C13 H13B 108.8 . . ?
N7 C14 C24 131(3) . . ?
N10 C14 N7 111(3) . . ?
N10 C14 C24 119(3) . . ?
N2 C15 H15 122.1 . . ?
N2 C15 C20 116(3) . . ?
C20 C15 H15 122.1 . . ?
C6 C16 C8 125(3) . . ?
C6 C16 C18 120(3) . . ?
C18 C16 C8 115(3) . . ?
N12 C17 C4 113(3) . . ?
N12 C17 H17A 109.0 . . ?
N12 C17 H17B 109.0 . . ?
C4 C17 H17A 109.0 . . ?
C4 C17 H17B 109.0 . . ?
H17A C17 H17B 107.8 . . ?
C16 C18 H18 121.1 . . ?
C25 C18 C16 118(3) . . ?
C25 C18 H18 121.1 . . ?
N12 C19 C11 107(4) . . ?
N12 C19 H19A 110.4 . . ?
N12 C19 H19B 110.4 . . ?
C11 C19 H19A 110.4 . . ?
C11 C19 H19B 110.4 . . ?
H19A C19 H19B 108.6 . . ?
C15 C20 H20 122.4 . . ?
C24 C20 C15 115(3) . . ?
C24 C20 H20 122.4 . . ?
N5 C21 H21A 110.1 . . ?
N5 C21 H21B 110.1 . . ?
H21A C21 H21B 108.4 . . ?
C26 C21 N5 108(4) . . ?
C26 C21 H21A 110.1 . . ?
C26 C21 H21B 110.1 . . ?
N12 C22 H22A 108.5 . . ?
N12 C22 H22B 108.5 . . ?
N12 C22 C23 115(4) . . ?
H22A C22 H22B 107.5 . . ?
C23 C22 H22A 108.5 . . ?
C23 C22 H22B 108.5 . . ?
N9 C23 H23A 109.9 . . ?
N9 C23 H23B 109.9 . . ?
C22 C23 N9 109(4) . . ?
C22 C23 H23A 109.9 . . ?
C22 C23 H23B 109.9 . . ?
H23A C23 H23B 108.3 . . ?
C2 C24 C14 115(3) . . ?
C20 C24 C2 124(3) . . ?
C20 C24 C14 119(3) . . ?
N11 C25 C18 120(3) . . ?
N11 C25 H25 119.8 . . ?
C18 C25 H25 119.8 . . ?
N3 C26 C21 117(4) . . ?
N3 C26 H26A 108.1 . . ?
N3 C26 H26B 108.1 . . ?
C21 C26 H26A 108.1 . . ?
C21 C26 H26B 108.1 . . ?
H26A C26 H26B 107.3 . . ?
H2B O2 H2C 106.0 . . ?
H31A O31 H31B 91.3 . . ?
H33A O33 H33B 103.2 . . ?
H63A O63 H63B 102.3 . . ?
H65A O65 H65B 105.3 . . ?
H68A O68 H68B 104.5 . . ?

loop_
_geom_bond_atom_site_label_1
_geom_bond_atom_site_label_2
_geom_bond_distance
_geom_bond_site_symmetry_2
_geom_bond_publ_flag
W1 O8 1.92(2) . ?
W1 O20 1.93(2) . ?
W1 O21 1.71(2) . ?
W1 O28 1.94(2) . ?
W1 O47 2.36(2) . ?
W1 O54 1.93(3) . ?
W4 O4 1.92(2) . ?
W4 O22 1.68(3) . ?
W4 O26 1.96(2) . ?
W4 O44 2.39(2) . ?
W4 O50 1.93(2) . ?
W4 O66 1.92(2) . ?
W5 O14 1.91(2) . ?
W5 O20 1.87(2) . ?
W5 O23 2.31(2) . ?
W5 O24 1.97(2) . ?
W5 O48 1.89(2) . ?
W5 O62 1.72(3) . ?
W6 O14 1.92(2) . ?
W6 O26 1.88(2) . ?
W6 O28 1.89(2) . ?
W6 O39 1.69(3) . ?
W6 O40 1.91(2) . ?
W6 O44 2.323(19) . ?
W8 O16 1.88(2) . ?
W8 O18 1.90(2) . ?
W8 O23 2.36(2) . ?
W8 O36 1.86(2) . ?
W8 O38 1.70(2) . ?
W8 O48 1.93(2) . ?
W9 O4 1.93(2) . ?
W9 O16 1.92(2) . ?
W9 O40 1.92(2) . ?
W9 O41 1.70(2) . ?
W9 O44 2.354(19) . ?
W9 O60 1.91(2) . ?
W10 O10 1.89(2) . ?
W10 O30 1.96(2) . ?
W10 O34 1.895(18) . ?
W10 O37 2.348(19) . ?
W10 O56 1.87(2) . ?
W10 O64 1.71(2) . ?
W11 O1 1.89(2) . ?
W11 O6 1.90(2) . ?
W11 O42 1.70(3) . ?
W11 O47 2.33(2) . ?
W11 O54 1.93(2) . ?
W11 O66 1.89(2) . ?
W12 O12 1.71(2) . ?
W12 O18 1.98(2) . ?
W12 O23 2.33(2) . ?
W12 O24 1.88(2) . ?
W12 O32 1.902(18) . ?
W12 O56 1.93(2) . ?
W14 O6 1.93(3) . ?
W14 O8 1.93(2) . ?
W14 O32 1.901(19) . ?
W14 O34 1.936(19) . ?
W14 O46 1.72(2) . ?
W14 O47 2.34(2) . ?
W16 O10 1.96(2) . ?
W16 O17 1.71(2) . ?
W16 O36 1.97(2) . ?
W16 O37 2.33(2) . ?
W16 O52 1.91(2) . ?
W16 O60 1.90(2) . ?
W18 O1 1.929(19) . ?
W18 O30 1.88(2) . ?
W18 O37 2.36(2) . ?
W18 O50 1.90(2) . ?
W18 O52 1.90(2) . ?
W18 O61 1.71(2) . ?
Si1 O23 1.66(2) . ?
Si1 O37 1.62(2) . ?
Si1 O44 1.61(2) . ?
Si1 O47 1.633(19) . ?
W2 O3 1.99(6) . ?
W2 O3A 1.72(6) . ?
W2 O13 1.99(5) . ?
W2 O13A 1.83(4) . ?
W2 O19 2.02(5) . ?
W2 O19A 1.82(5) . ?
W2 O27 2.36(3) . ?
W2 O29 2.32(4) 2_766 ?
W2 O35 1.705(19) . ?
W2 O51 2.07(4) 2_766 ?
W2 O51A 1.71(4) 2_766 ?
W3 O7 1.66(3) . ?
W3 O13 2.01(5) . ?
W3 O13A 1.83(4) . ?
W3 O15 2.41(4) . ?
W3 O25 2.08(7) . ?
W3 O25A 1.87(5) . ?
W3 O29 2.42(4) 2_766 ?
W3 O49 2.07(4) . ?
W3 O49A 1.90(5) . ?
W3 O67 1.99(5) . ?
W3 O67A 1.83(4) . ?
W7 O11 1.75(5) . ?
W7 O11A 1.98(4) . ?
W7 O19 2.02(5) . ?
W7 O19A 1.81(5) . ?
W7 O27 2.35(4) . ?
W7 O43 1.77(4) . ?
W7 O43A 1.99(7) . ?
W7 O55 1.83(4) . ?
W7 O55A 2.03(5) . ?
W7 O58 1.65(3) . ?
W7 O59 2.33(5) 2_766 ?
W13 O5 2.01(5) . ?
W13 O5A 1.76(4) . ?
W13 O15 2.40(4) . ?
W13 O25 1.99(7) . ?
W13 O25A 1.80(5) . ?
W13 O27 2.37(4) 2_766 ?
W13 O43 1.91(4) 2_766 ?
W13 O43A 2.03(6) 2_766 ?
W13 O51 1.93(4) . ?
W13 O51A 1.92(4) . ?
W13 O57 1.66(3) . ?
W15 O5 1.99(4) . ?
W15 O5A 1.89(5) . ?
W15 O9 1.72(3) . ?
W15 O15 2.41(4) . ?
W15 O45 2.04(5) 2_766 ?
W15 O45A 1.86(4) 2_766 ?
W15 O55 1.89(4) . ?
W15 O55A 2.05(5) . ?
W15 O59 2.35(5) 2_766 ?
W15 O67 2.02(5) . ?
W15 O67A 1.84(4) . ?
W17 O3 2.02(6) . ?
W17 O3A 1.93(6) . ?
W17 O11 1.90(5) 2_766 ?
W17 O11A 2.04(4) 2_766 ?
W17 O29 2.45(4) 2_766 ?
W17 O45 2.00(5) . ?
W17 O45A 1.77(4) . ?
W17 O49 1.98(4) . ?
W17 O49A 1.79(5) . ?
W17 O53 1.75(2) . ?
W17 O59 2.33(4) . ?
Cu1 O35 2.338(19) 2_666 ?
Cu1 O35 2.337(19) . ?
Cu1 N1 1.99(2) . ?
Cu1 N1 1.99(2) 2_666 ?
Cu1 N8 2.02(3) 2_666 ?
Cu1 N8 2.02(3) . ?
Si2 O15 1.61(4) 2_766 ?
Si2 O15 1.61(4) . ?
Si2 O27 1.69(4) . ?
Si2 O27 1.69(4) 2_766 ?
Si2 O29 1.62(4) . ?
Si2 O29 1.62(4) 2_766 ?
Si2 O59 1.74(4) . ?
Si2 O59 1.74(4) 2_766 ?
N1 N10 1.42(3) . ?
N1 C12 1.31(4) . ?
N2 H2 0.8600 . ?
N2 C9 1.32(5) . ?
N2 C15 1.36(4) . ?
N3 H3 0.9800 . ?
N3 C3 1.56(5) . ?
N3 C7 1.59(5) . ?
N3 C26 1.44(6) . ?
N4 C4 1.51(4) . ?
N4 C8 1.41(4) . ?
N4 C10 1.31(4) . ?
N5 H5A 0.8900 . ?
N5 H5B 0.8900 . ?
N5 C5 1.53(6) . ?
N5 C21 1.53(6) . ?
N6 N8 1.43(3) . ?
N6 C8 1.31(4) . ?
N7 C12 1.37(4) . ?
N7 C13 1.47(4) . ?
N7 C14 1.34(4) . ?
N8 C10 1.29(4) . ?
N9 H9A 0.8900 . ?
N9 H9B 0.8900 . ?
N9 C11 1.60(7) . ?
N9 C23 1.52(7) . ?
N10 C14 1.31(4) . ?
N11 H11 0.8600 . ?
N11 C1 1.31(4) . ?
N11 C25 1.36(4) . ?
N12 C17 1.41(4) . ?
N12 C19 1.48(4) . ?
N12 C22 1.44(5) . ?
C1 H1 0.9300 . ?
C1 C6 1.36(5) . ?
C2 H2A 0.9300 . ?
C2 C9 1.36(5) . ?
C2 C24 1.39(5) . ?
C3 H3A 0.9700 . ?
C3 H3B 0.9700 . ?
C3 C5 1.48(6) . ?
C4 H4A 0.9700 . ?
C4 H4B 0.9700 . ?
C4 C17 1.55(5) . ?
C5 H5C 0.9700 . ?
C5 H5D 0.9700 . ?
C6 H6 0.9300 . ?
C6 C16 1.37(4) . ?
C7 H7A 0.9700 . ?
C7 H7B 0.9700 . ?
C7 C13 1.45(5) . ?
C8 C16 1.45(4) . ?
C9 H9 0.9300 . ?
C10 H10 0.9300 . ?
C11 H11A 0.9700 . ?
C11 H11B 0.9700 . ?
C11 C19 1.56(6) . ?
C12 H12 0.9300 . ?
C13 H13A 0.9700 . ?
C13 H13B 0.9700 . ?
C14 C24 1.48(4) . ?
C15 H15 0.9300 . ?
C15 C20 1.50(4) . ?
C16 C18 1.41(5) . ?
C17 H17A 0.9700 . ?
C17 H17B 0.9700 . ?
C18 H18 0.9300 . ?
C18 C25 1.36(4) . ?
C19 H19A 0.9700 . ?
C19 H19B 0.9700 . ?
C20 H20 0.9300 . ?
C20 C24 1.36(4) . ?
C21 H21A 0.9700 . ?
C21 H21B 0.9700 . ?
C21 C26 1.45(6) . ?
C22 H22A 0.9700 . ?
C22 H22B 0.9700 . ?
C22 C23 1.44(6) . ?
C23 H23A 0.9700 . ?
C23 H23B 0.9700 . ?
C25 H25 0.9300 . ?
C26 H26A 0.9700 . ?
C26 H26B 0.9700 . ?
O2 H2B 0.8269 . ?
O2 H2C 0.8434 . ?
O31 H31A 0.8672 . ?
O31 H31B 0.8808 . ?
O33 H33A 0.8939 . ?
O33 H33B 0.8731 . ?
O63 H63A 0.8874 . ?
O63 H63B 0.8731 . ?
O65 H65A 0.8894 . ?
O65 H65B 0.8706 . ?
O68 H68A 0.8502 . ?
O68 H68B 0.8500 . ?

loop_
_geom_torsion_atom_site_label_1
_geom_torsion_atom_site_label_2
_geom_torsion_atom_site_label_3
_geom_torsion_atom_site_label_4
_geom_torsion
_geom_torsion_site_symmetry_1
_geom_torsion_site_symmetry_2
_geom_torsion_site_symmetry_3
_geom_torsion_site_symmetry_4
_geom_torsion_publ_flag
O1 W11 O66 W4 -27(3) . . . . ?
O1 W18 O30 W10 -85.2(13) . . . . ?
O1 W18 O50 W4 35(3) . . . . ?
O1 W18 O52 W16 16(3) . . . . ?
O6 W11 O1 W18 -127(3) . . . . ?
O6 W11 O66 W4 46(5) . . . . ?
O10 W10 O34 W14 -57(4) . . . . ?
O10 W10 O56 W12 130(3) . . . . ?
O12 W12 O24 W5 172.4(11) . . . . ?
O14 W5 O20 W1 25(3) . . . . ?
O14 W5 O48 W8 -87.5(15) . . . . ?
O14 W6 O26 W4 -4(3) . . . . ?
O14 W6 O28 W1 -29(2) . . . . ?
O16 W8 O18 W12 -12(4) . . . . ?
O16 W8 O36 W16 -25(2) . . . . ?
O18 W8 O16 W9 -50(5) . . . . ?
O18 W8 O36 W16 134(2) . . . . ?
O18 W12 O24 W5 73.2(12) . . . . ?
O20 W5 O48 W8 -10(4) . . . . ?
O23 W5 O20 W1 -61(3) . . . . ?
O23 W5 O48 W8 -1.5(13) . . . . ?
O23 W8 O16 W9 -60(3) . . . . ?
O23 W8 O18 W12 -2.2(12) . . . . ?
O23 W8 O36 W16 60(2) . . . . ?
O23 W12 O24 W5 0.3(10) . . . . ?
O23 Si1 O37 W10 58.2(16) . . . . ?
O23 Si1 O37 W16 -62.8(15) . . . . ?
O23 Si1 O37 W18 177.5(11) . . . . ?
O23 Si1 O44 W4 179.5(11) . . . . ?
O23 Si1 O44 W6 -61.5(16) . . . . ?
O23 Si1 O44 W9 63.2(16) . . . . ?
O23 Si1 O47 W1 59.7(16) . . . . ?
O23 Si1 O47 W11 178.5(13) . . . . ?
O23 Si1 O47 W14 -58.5(17) . . . . ?
O24 W5 O20 W1 -134(3) . . . . ?
O24 W5 O48 W8 71.4(15) . . . . ?
O26 W6 O28 W1 128(2) . . . . ?
O28 W6 O26 W4 -84.9(14) . . . . ?
O30 W10 O10 W16 72.7(13) . . . . ?
O30 W10 O34 W14 -132(3) . . . . ?
O30 W10 O56 W12 45(4) . . . . ?
O30 W18 O50 W4 -43(4) . . . . ?
O30 W18 O52 W16 -72.6(15) . . . . ?
O32 W12 O24 W5 -83.4(12) . . . . ?
O34 W10 O10 W16 -2(3) . . . . ?
O34 W10 O56 W12 -29(3) . . . . ?
O36 W8 O16 W9 26(3) . . . . ?
O36 W8 O18 W12 -88.3(14) . . . . ?
O37 W10 O10 W16 -0.5(11) . . . . ?
O37 W10 O34 W14 -59(2) . . . . ?
O37 W10 O56 W12 56(3) . . . . ?
O37 W18 O30 W10 -0.5(11) . . . . ?
O37 W18 O50 W4 -51(3) . . . . ?
O37 W18 O52 W16 1.1(12) . . . . ?
O37 Si1 O23 W5 178.0(11) . . . . ?
O37 Si1 O23 W8 59.7(16) . . . . ?
O37 Si1 O23 W12 -59.1(16) . . . . ?
O37 Si1 O44 W4 59.0(14) . . . . ?
O37 Si1 O44 W6 178.0(12) . . . . ?
O37 Si1 O44 W9 -57.3(17) . . . . ?
O37 Si1 O47 W1 178.9(12) . . . . ?
O37 Si1 O47 W11 -62.2(16) . . . . ?
O37 Si1 O47 W14 60.8(16) . . . . ?
O38 W8 O16 W9 126(3) . . . . ?
O38 W8 O18 W12 172.2(15) . . . . ?
O38 W8 O36 W16 -126(2) . . . . ?
O39 W6 O26 W4 172.5(13) . . . . ?
O39 W6 O28 W1 -128(3) . . . . ?
O40 W6 O26 W4 73.5(14) . . . . ?
O40 W6 O28 W1 42(4) . . . . ?
O42 W11 O1 W18 133(3) . . . . ?
O42 W11 O66 W4 -129(3) . . . . ?
O44 W6 O26 W4 0.0(12) . . . . ?
O44 W6 O28 W1 54(2) . . . . ?
O44 Si1 O23 W5 56.8(14) . . . . ?
O44 Si1 O23 W8 -61.5(16) . . . . ?
O44 Si1 O23 W12 179.7(12) . . . . ?
O44 Si1 O37 W10 177.7(12) . . . . ?
O44 Si1 O37 W16 56.8(16) . . . . ?
O44 Si1 O37 W18 -62.9(16) . . . . ?
O44 Si1 O47 W1 -59.0(16) . . . . ?
O44 Si1 O47 W11 59.8(17) . . . . ?
O44 Si1 O47 W14 -177.1(12) . . . . ?
O47 W11 O1 W18 -54(3) . . . . ?
O47 W11 O66 W4 58(3) . . . . ?
O47 Si1 O23 W5 -63.4(15) . . . . ?
O47 Si1 O23 W8 178.3(12) . . . . ?
O47 Si1 O23 W12 59.5(17) . . . . ?
O47 Si1 O37 W10 -60.2(16) . . . . ?
O47 Si1 O37 W16 178.8(12) . . . . ?
O47 Si1 O37 W18 59.1(16) . . . . ?
O47 Si1 O44 W4 -61.8(14) . . . . ?
O47 Si1 O44 W6 57.2(17) . . . . ?
O47 Si1 O44 W9 -178.1(12) . . . . ?
O48 W5 O20 W1 -53(4) . . . . ?
O48 W8 O16 W9 -131(3) . . . . ?
O48 W8 O18 W12 68.7(14) . . . . ?
O48 W8 O36 W16 50(4) . . . . ?
O50 W18 O30 W10 -8(3) . . . . ?
O50 W18 O52 W16 86.5(15) . . . . ?
O52 W18 O30 W10 72.1(13) . . . . ?
O52 W18 O50 W4 -124(3) . . . . ?
O54 W11 O1 W18 -45(4) . . . . ?
O54 W11 O66 W4 132(3) . . . . ?
O56 W10 O10 W16 -85.4(14) . . . . ?
O56 W10 O34 W14 27(3) . . . . ?
O56 W12 O24 W5 -5(3) . . . . ?
O61 W18 O30 W10 173.3(13) . . . . ?
O61 W18 O50 W4 135(3) . . . . ?
O61 W18 O52 W16 -172.2(14) . . . . ?
O62 W5 O20 W1 125(3) . . . . ?
O62 W5 O48 W8 172.6(15) . . . . ?
O64 W10 O10 W16 174.3(14) . . . . ?
O64 W10 O34 W14 126(3) . . . . ?
O64 W10 O56 W12 -129(3) . . . . ?
O66 W11 O1 W18 31(3) . . . . ?
Cu1 N1 N10 C14 -172(2) . . . . ?
Cu1 N1 C12 N7 171(2) . . . . ?
Cu1 N8 C10 N4 -174(2) . . . . ?
O3 W2 O35 Cu1 29(4) . . . . ?
O3A W2 O13A W3 -20(5) . . . . ?
O3A W2 O19A W7 -39(9) . . . . ?
O3A W2 O35 Cu1 24(4) . . . . ?
O3A W17 O45A W15 -119(6) . . . 2_766 ?
O3A W17 O49A W3 15(5) . . . . ?
O5 W15 O55 W7 79(6) . . . . ?
O5A W13 O25A W3 -32(6) . . . . ?
O5A W15 O67A W3 19(6) . . . . ?
O7 W3 O13A W2 130(5) . . . . ?
O7 W3 O25A W13 145(6) . . . . ?
O7 W3 O49A W17 -129(5) . . . . ?
O7 W3 O67A W15 -132(5) . . . . ?
O9 W15 O5A W13 -121(6) . . . . ?
O9 W15 O55 W7 -133(4) . . . . ?
O9 W15 O67A W3 130(5) . . . . ?
O11 W7 O43 W13 -113(5) . . . 2_766 ?
O11 W7 O55 W15 16(5) . . . . ?
O11A W7 O19A W2 52(10) . . . . ?
O11A W17 O45A W15 41(6) 2_766 . . 2_766 ?
O11A W17 O49A W3 -139(5) 2_766 . . . ?
O13 W2 O35 Cu1 112(4) . . . . ?
O13A W2 O3A W17 20(7) . . . . ?
O13A W2 O19A W7 -115(7) . . . . ?
O13A W2 O35 Cu1 120(4) . . . . ?
O13A W3 O25A W13 -33(8) . . . . ?
O13A W3 O49A W17 -16(5) . . . . ?
O13A W3 O67A W15 120(6) . . . . ?
O15 W3 O13A W2 -66(5) . . . . ?
O15 W3 O25A W13 -16(5) . . . . ?
O15 W3 O49A W17 70(5) . . . . ?
O15 W3 O67A W15 27(5) . . . . ?
O15 W13 O5A W15 -35(5) . . . . ?
O15 W13 O25A W3 16(5) . . . . ?
O15 W15 O5A W13 35(5) . . . . ?
O15 W15 O55 W7 68(4) . . . . ?
O15 W15 O67A W3 -27(5) . . . . ?
O15 Si2 O27 W2 -118(3) 2_766 . . . ?
O15 Si2 O27 W2 62(3) . . . . ?
O15 Si2 O27 W7 122(2) 2_766 . . . ?
O15 Si2 O27 W7 -58(2) . . . . ?
O15 Si2 O27 W13 -179(2) . . . 2_766 ?
O15 Si2 O27 W13 1(2) 2_766 . . 2_766 ?
O15 Si2 O29 W2 -58(3) . . . 2_766 ?
O15 Si2 O29 W2 122(3) 2_766 . . 2_766 ?
O15 Si2 O29 W3 -1(2) 2_766 . . 2_766 ?
O15 Si2 O29 W3 179(2) . . . 2_766 ?
O15 Si2 O29 W17 65(3) . . . 2_766 ?
O15 Si2 O29 W17 -115(3) 2_766 . . 2_766 ?
O15 Si2 O59 W7 -119(3) 2_766 . . 2_766 ?
O15 Si2 O59 W7 61(3) . . . 2_766 ?
O15 Si2 O59 W15 0(2) 2_766 . . 2_766 ?
O15 Si2 O59 W15 180(2) . . . 2_766 ?
O15 Si2 O59 W17 -60(3) . . . . ?
O15 Si2 O59 W17 120(3) 2_766 . . . ?
O19 W2 O35 Cu1 -152(4) . . . . ?
O19 W7 O11 W17 79(8) . . . 2_766 ?
O19 W7 O43 W13 47(5) . . . 2_766 ?
O19 W7 O55 W15 -139(5) . . . . ?
O19A W2 O3A W17 -51(9) . . . . ?
O19A W2 O13A W3 122(5) . . . . ?
O19A W2 O35 Cu1 -156(3) . . . . ?
O25A W3 O13A W2 -52(7) . . . . ?
O25A W3 O49A W17 128(6) . . . . ?
O25A W3 O67A W15 -25(6) . . . . ?
O25A W13 O5A W15 17(6) . . . . ?
O27 W2 O3A W17 -66(7) . . . . ?
O27 W2 O13A W3 68(5) . . . . ?
O27 W2 O19A W7 -21(6) . . . . ?
O27 W2 O35 Cu1 -115(4) . . . . ?
O27 W7 O11 W17 76(6) . . . 2_766 ?
O27 W7 O19A W2 21(6) . . . . ?
O27 W7 O43 W13 -20(4) . . . 2_766 ?
O27 W7 O55 W15 -69(4) . . . . ?
O27 W13 O5A W15 -74(6) 2_766 . . . ?
O27 W13 O25A W3 52(6) 2_766 . . . ?
O27 Si2 O15 W3 121(3) 2_766 . . . ?
O27 Si2 O15 W3 -59(3) . . . . ?
O27 Si2 O15 W13 -179(2) . . . . ?
O27 Si2 O15 W13 1(2) 2_766 . . . ?
O27 Si2 O15 W15 60(3) . . . . ?
O27 Si2 O15 W15 -120(3) 2_766 . . . ?
O27 Si2 O29 W2 1(2) 2_766 . . 2_766 ?
O27 Si2 O29 W2 -179(2) . . . 2_766 ?
O27 Si2 O29 W3 -122(3) 2_766 . . 2_766 ?
O27 Si2 O29 W3 58(3) . . . 2_766 ?
O27 Si2 O29 W17 -56(3) . . . 2_766 ?
O27 Si2 O29 W17 124(3) 2_766 . . 2_766 ?
O27 Si2 O59 W7 2(2) 2_766 . . 2_766 ?
O27 Si2 O59 W7 -178(2) . . . 2_766 ?
O27 Si2 O59 W15 120(3) 2_766 . . 2_766 ?
O27 Si2 O59 W15 -60(3) . . . 2_766 ?
O27 Si2 O59 W17 60(3) . . . . ?
O27 Si2 O59 W17 -120(3) 2_766 . . . ?
O29 W2 O3A W17 -28(6) 2_766 . . . ?
O29 W2 O13A W3 29(4) 2_766 . . . ?
O29 W2 O19A W7 -58(7) 2_766 . . . ?
O29 W2 O35 Cu1 77(5) 2_766 . . . ?
O29 W3 O13A W2 -29(4) 2_766 . . . ?
O29 W3 O25A W13 -51(6) 2_766 . . . ?
O29 W3 O49A W17 30(5) 2_766 . . . ?
O29 W3 O67A W15 66(6) 2_766 . . . ?
O29 W17 O45A W15 -66(6) 2_766 . . 2_766 ?
O29 W17 O49A W3 -29(4) 2_766 . . . ?
O29 Si2 O15 W3 179(2) . . . . ?
O29 Si2 O15 W3 -1(2) 2_766 . . . ?
O29 Si2 O15 W13 -122(3) 2_766 . . . ?
O29 Si2 O15 W13 58(3) . . . . ?
O29 Si2 O15 W15 -63(3) . . . . ?
O29 Si2 O15 W15 117(3) 2_766 . . . ?
O29 Si2 O27 W2 1(2) 2_766 . . . ?
O29 Si2 O27 W2 -179(2) . . . . ?
O29 Si2 O27 W7 -119(3) 2_766 . . . ?
O29 Si2 O27 W7 61(3) . . . . ?
O29 Si2 O27 W13 -60(2) . . . 2_766 ?
O29 Si2 O27 W13 120(2) 2_766 . . 2_766 ?
O29 Si2 O59 W7 -56(3) . . . 2_766 ?
O29 Si2 O59 W7 124(3) 2_766 . . 2_766 ?
O29 Si2 O59 W15 63(3) . . . 2_766 ?
O29 Si2 O59 W15 -117(3) 2_766 . . 2_766 ?
O29 Si2 O59 W17 -177(2) . . . . ?
O29 Si2 O59 W17 3(2) 2_766 . . . ?
O35 W2 O3A W17 128(6) . . . . ?
O35 W2 O13A W3 -129(5) . . . . ?
O35 W2 O19A W7 142(6) . . . . ?
O43 W7 O11 W17 133(6) . . . 2_766 ?
O43 W7 O55 W15 -54(6) . . . . ?
O43A W7 O19A W2 -47(7) . . . . ?
O43A W13 O5A W15 -75(8) 2_766 . . . ?
O43A W13 O25A W3 122(6) 2_766 . . . ?
O45 W15 O55 W7 -39(5) 2_766 . . . ?
O45A W15 O5A W13 127(7) 2_766 . . . ?
O45A W15 O67A W3 -51(7) 2_766 . . . ?
O45A W17 O49A W3 -54(7) . . . . ?
O49A W3 O13A W2 19(5) . . . . ?
O49A W3 O25A W13 -107(6) . . . . ?
O49A W3 O67A W15 44(7) . . . . ?
O49A W17 O45A W15 -45(8) . . . 2_766 ?
O51 W2 O35 Cu1 -67(4) 2_766 . . . ?
O51A W2 O3A W17 -119(7) 2_766 . . . ?
O51A W2 O13A W3 49(6) 2_766 . . . ?
O51A W2 O19A W7 25(7) 2_766 . . . ?
O51A W2 O35 Cu1 -58(4) 2_766 . . . ?
O51A W13 O5A W15 -126(7) . . . . ?
O51A W13 O25A W3 29(8) . . . . ?
O53 W17 O45A W15 132(6) . . . 2_766 ?
O53 W17 O49A W3 129(5) . . . . ?
O55 W7 O11 W17 -12(6) . . . 2_766 ?
O55 W7 O43 W13 -37(7) . . . 2_766 ?
O55A W7 O19A W2 131(7) . . . . ?
O55A W15 O5A W13 63(9) . . . . ?
O55A W15 O67A W3 -137(6) . . . . ?
O57 W13 O5A W15 124(6) . . . . ?
O57 W13 O25A W3 -143(6) . . . . ?
O58 W7 O11 W17 -122(6) . . . 2_766 ?
O58 W7 O19A W2 -139(7) . . . . ?
O58 W7 O43 W13 136(5) . . . 2_766 ?
O58 W7 O55 W15 132(4) . . . . ?
O59 W7 O11 W17 33(5) 2_766 . . 2_766 ?
O59 W7 O19A W2 59(7) 2_766 . . . ?
O59 W7 O43 W13 -61(5) 2_766 . . 2_766 ?
O59 W7 O55 W15 -26(4) 2_766 . . . ?
O59 W15 O5A W13 74(6) 2_766 . . . ?
O59 W15 O55 W7 26(4) 2_766 . . . ?
O59 W15 O67A W3 -66(6) 2_766 . . . ?
O59 W17 O45A W15 -25(5) . . . 2_766 ?
O59 W17 O49A W3 -71(5) . . . . ?
O59 Si2 O15 W3 -119(3) 2_766 . . . ?
O59 Si2 O15 W3 61(3) . . . . ?
O59 Si2 O15 W13 -59(3) . . . . ?
O59 Si2 O15 W13 121(3) 2_766 . . . ?
O59 Si2 O15 W15 180(2) . . . . ?
O59 Si2 O15 W15 0(2) 2_766 . . . ?
O59 Si2 O27 W2 122(3) 2_766 . . . ?
O59 Si2 O27 W2 -58(3) . . . . ?
O59 Si2 O27 W7 2(2) 2_766 . . . ?
O59 Si2 O27 W7 -178(2) . . . . ?
O59 Si2 O27 W13 -119(2) 2_766 . . 2_766 ?
O59 Si2 O27 W13 61(2) . . . 2_766 ?
O59 Si2 O29 W2 60(3) . . . 2_766 ?
O59 Si2 O29 W2 -120(3) 2_766 . . 2_766 ?
O59 Si2 O29 W3 -64(3) . . . 2_766 ?
O59 Si2 O29 W3 116(3) 2_766 . . 2_766 ?
O59 Si2 O29 W17 -177(2) . . . 2_766 ?
O59 Si2 O29 W17 3(2) 2_766 . . 2_766 ?
O67 W15 O55 W7 139(5) . . . . ?
O67A W3 O13A W2 -122(5) . . . . ?
O67A W3 O25A W13 34(6) . . . . ?
O67A W3 O49A W17 56(7) . . . . ?
O67A W15 O5A W13 -13(6) . . . . ?
N1 N10 C14 N7 -2(4) . . . . ?
N1 N10 C14 C24 178(3) . . . . ?
N2 C15 C20 C24 0(4) . . . . ?
N3 C3 C5 N5 -59(6) . . . . ?
N3 C7 C13 N7 -175(3) . . . . ?
N4 C4 C17 N12 -54(4) . . . . ?
N4 C8 C16 C6 -39(6) . . . . ?
N4 C8 C16 C18 149(4) . . . . ?
N5 C21 C26 N3 59(6) . . . . ?
N6 N8 C10 N4 0(4) . . . . ?
N6 C8 C16 C6 130(4) . . . . ?
N6 C8 C16 C18 -42(5) . . . . ?
N7 C14 C24 C2 144(4) . . . . ?
N7 C14 C24 C20 -48(5) . . . . ?
N8 N6 C8 N4 -2(4) . . . . ?
N8 N6 C8 C16 -173(3) . . . . ?
N9 C11 C19 N12 61(6) . . . . ?
N10 N1 C12 N7 -2(4) . . . . ?
N10 C14 C24 C2 -36(5) . . . . ?
N10 C14 C24 C20 132(3) . . . . ?
N11 C1 C6 C16 7(6) . . . . ?
N12 C22 C23 N9 -61(6) . . . . ?
C1 N11 C25 C18 5(5) . . . . ?
C1 C6 C16 C8 -177(4) . . . . ?
C1 C6 C16 C18 -6(5) . . . . ?
C3 N3 C7 C13 -177(4) . . . . ?
C3 N3 C26 C21 -50(6) . . . . ?
C4 N4 C8 N6 171(3) . . . . ?
C4 N4 C8 C16 -18(5) . . . . ?
C4 N4 C10 N8 -170(3) . . . . ?
C5 N5 C21 C26 -63(5) . . . . ?
C6 C16 C18 C25 4(5) . . . . ?
C7 N3 C3 C5 179(4) . . . . ?
C7 N3 C26 C21 -177(4) . . . . ?
C8 N4 C4 C17 -82(4) . . . . ?
C8 N4 C10 N8 -1(4) . . . . ?
C8 N6 N8 Cu1 177(2) . . . . ?
C8 N6 N8 C10 1(4) . . . . ?
C8 C16 C18 C25 176(3) . . . . ?
C9 N2 C15 C20 1(6) . . . . ?
C9 C2 C24 C14 175(4) . . . . ?
C9 C2 C24 C20 7(7) . . . . ?
C10 N4 C4 C17 84(4) . . . . ?
C10 N4 C8 N6 2(4) . . . . ?
C10 N4 C8 C16 173(4) . . . . ?
C11 N9 C23 C22 58(6) . . . . ?
C12 N1 N10 C14 2(4) . . . . ?
C12 N7 C13 C7 -50(6) . . . . ?
C12 N7 C14 N10 1(4) . . . . ?
C12 N7 C14 C24 -179(3) . . . . ?
C13 N7 C12 N1 -169(4) . . . . ?
C13 N7 C14 N10 171(4) . . . . ?
C13 N7 C14 C24 -9(6) . . . . ?
C14 N7 C12 N1 1(4) . . . . ?
C14 N7 C13 C7 142(4) . . . . ?
C15 N2 C9 C2 1(7) . . . . ?
C15 C20 C24 C2 -5(5) . . . . ?
C15 C20 C24 C14 -171(3) . . . . ?
C16 C18 C25 N11 -4(5) . . . . ?
C17 N12 C19 C11 -179(4) . . . . ?
C17 N12 C22 C23 179(4) . . . . ?
C19 N12 C17 C4 -86(4) . . . . ?
C19 N12 C22 C23 63(5) . . . . ?
C21 N5 C5 C3 68(5) . . . . ?
C22 N12 C17 C4 155(3) . . . . ?
C22 N12 C19 C11 -60(5) . . . . ?
C23 N9 C11 C19 -60(6) . . . . ?
C24 C2 C9 N2 -6(7) . . . . ?
C25 N11 C1 C6 -7(6) . . . . ?
C26 N3 C3 C5 48(6) . . . . ?
C26 N3 C7 C13 -49(5) . . . . ?
